data_7060659
loop_
_publ_author_name
'Safir Filho, Mauro'
'Scattolin, Thomas'
'Dao, Pascal'
'Tzouras, Nikolaos V.'
'Benhida, Rachid'
'Saab, Marina'
'Van Hecke, Kristof'
'Lippmann, Petra'
'Martin, Anthony R.'
'Ott, Ingo'
'Nolan, Steven P.'

_publ_section_title
;
 Straightforward synthetic route to gold(i)-thiolato glycoconjugate
 complexes bearing NHC ligands (NHC = N-heterocyclic carbene) and their
 promising anticancer activity
;
_journal_issue 22
_journal_name_full 'New Journal of Chemistry'
_journal_page_first 9995
_journal_page_last 10001
_journal_paper_doi 10.1039/D1NJ02117F
_journal_volume 45
_journal_year 2021
_chemical_absolute_configuration ad
_chemical_formula_moiety 'C37 H51 Au N2 O9 S, C4 H8 O'
_chemical_formula_sum 'C41 H59 Au N2 O10 S'
_chemical_formula_weight 968.93
_space_group_crystal_system triclinic
_space_group_IT_number 1
_space_group_name_Hall 'P 1'
_space_group_name_H-M_alt 'P 1'
_atom_sites_solution_hydrogens mixed
_atom_sites_solution_primary direct
_audit_creation_date 2021-03-20
_audit_creation_method
;
Olex2 1.2
(compiled 2018.05.29 svn.r3508 for OlexSys, GUI svn.r5506)
;
_audit_update_record
;
2021-03-23 deposited with the CCDC.	2021-05-05 downloaded from the CCDC.
;
_cell_angle_alpha 100.4360(10)
_cell_angle_beta 104.2830(10)
_cell_angle_gamma 99.455(2)
_cell_formula_units_Z 2
_cell_length_a 10.0155(2)
_cell_length_b 10.9223(2)
_cell_length_c 20.2357(3)
_cell_measurement_reflns_used 29387
_cell_measurement_temperature 100.0(1)
_cell_measurement_theta_max 29.3350
_cell_measurement_theta_min 2.8150
_cell_volume 2058.38(7)
_computing_cell_refinement 'CrysAlisPro 1.171.40.67a (Rigaku OD, 2019)'
_computing_data_collection 'CrysAlisPro 1.171.40.67a (Rigaku OD, 2019)'
_computing_data_reduction 'CrysAlisPro 1.171.40.67a (Rigaku OD, 2019)'
_computing_molecular_graphics 'Olex2 (Dolomanov et al., 2009)'
_computing_publication_material 'Olex2 (Dolomanov et al., 2009)'
_computing_structure_refinement 'ShelXL (Sheldrick, 2015)'
_computing_structure_solution 'ShelXS (Sheldrick, 2008)'
_diffrn_ambient_environment N~2~
_diffrn_ambient_temperature 100.0(1)
_diffrn_detector 'CCD plate'
_diffrn_detector_area_resol_mean 10.4839
_diffrn_detector_type Atlas
_diffrn_measured_fraction_theta_full 0.997
_diffrn_measured_fraction_theta_max 0.958
_diffrn_measurement_details
;
List of Runs (angles in degrees, time in seconds):

  # Type    Start    End  Width  t~exp~   \w     \q     \k     \f   Frames
#--------------------------------------------------------------------------
  1  \w    -44.00  21.00   1.00   15.00    --  -11.19  77.00-120.00   65
  2  \w    -36.00  63.00   1.00   15.00    --  -11.19  38.00 120.00   99
  3  \w    -15.00  30.00   1.00   15.00    --  -11.19 -99.00 120.00   45
  4  \w    -15.00  30.00   1.00   15.00    --  -11.19 -99.00 -30.00   45
  5  \w    -39.00  62.00   1.00   15.00    --  -11.19  57.00   0.00  101
  6  \w    -15.00  84.00   1.00   15.00    --   10.01  38.00 150.00   99
  7  \w    -15.00  84.00   1.00   15.00    --   10.01  38.00  60.00   99
  8  \w    -42.00  21.00   1.00   15.00    --  -11.19 -77.00-180.00   63
  9  \w    -44.00  21.00   1.00   15.00    --  -11.19  77.00  60.00   65
 10  \w    -42.00  -6.00   1.00   15.00    --  -11.19 -77.00-120.00   36
 11  \w    -44.00  21.00   1.00   15.00    --  -11.19  77.00 150.00   65
;
_diffrn_measurement_device 'four-circle diffractometer'
_diffrn_measurement_device_type 'SuperNova, Dual, Cu at home/near, Atlas'
_diffrn_measurement_method '\w scans'
_diffrn_orient_matrix_type 'CrysAlisPro convention (1999,Acta A55,543-557)'
_diffrn_orient_matrix_UB_11 -0.0735884000
_diffrn_orient_matrix_UB_12 -0.0263390000
_diffrn_orient_matrix_UB_13 -0.0096270000
_diffrn_orient_matrix_UB_21 -0.0131599000
_diffrn_orient_matrix_UB_22 0.0623288000
_diffrn_orient_matrix_UB_23 0.0060878000
_diffrn_orient_matrix_UB_31 -0.0046723000
_diffrn_orient_matrix_UB_32 0.0013976000
_diffrn_orient_matrix_UB_33 -0.0353957000
_diffrn_radiation_monochromator mirror
_diffrn_radiation_probe x-ray
_diffrn_radiation_type MoK\a
_diffrn_radiation_wavelength 0.71073
_diffrn_reflns_av_R_equivalents 0.0330
_diffrn_reflns_av_unetI/netI 0.0478
_diffrn_reflns_Laue_measured_fraction_full 0.997
_diffrn_reflns_Laue_measured_fraction_max 0.958
_diffrn_reflns_limit_h_max 13
_diffrn_reflns_limit_h_min -13
_diffrn_reflns_limit_k_max 14
_diffrn_reflns_limit_k_min -14
_diffrn_reflns_limit_l_max 27
_diffrn_reflns_limit_l_min -26
_diffrn_reflns_number 45550
_diffrn_reflns_point_group_measured_fraction_full 0.987
_diffrn_reflns_point_group_measured_fraction_max 0.906
_diffrn_reflns_theta_full 25.242
_diffrn_reflns_theta_max 28.495
_diffrn_reflns_theta_min 2.425
_diffrn_source 'micro-focus sealed X-ray tube'
_diffrn_source_type 'SuperNova (Mo) X-ray Source'
_exptl_absorpt_coefficient_mu 3.683
_exptl_absorpt_correction_T_max 1.000
_exptl_absorpt_correction_T_min 0.474
_exptl_absorpt_correction_type gaussian
_exptl_absorpt_process_details
;
CrysAlisPro 1.171.40.67a (Rigaku Oxford Diffraction, 2019)
Numerical absorption correction based on gaussian integration over
			a multifaceted crystal model
Empirical absorption correction using spherical harmonics,
 implemented in SCALE3 ABSPACK scaling algorithm.
;
_exptl_crystal_colour colourless
_exptl_crystal_colour_primary colourless
_exptl_crystal_density_diffrn 1.563
_exptl_crystal_description irregular
_exptl_crystal_F_000 988
_exptl_crystal_size_max 0.29
_exptl_crystal_size_mid 0.169
_exptl_crystal_size_min 0.09
_refine_diff_density_max 0.918
_refine_diff_density_min -0.856
_refine_diff_density_rms 0.093
_refine_ls_abs_structure_details
;
 Flack x determined using 7792 quotients [(I+)-(I-)]/[(I+)+(I-)]
 (Parsons, Flack and Wagner, Acta Cryst. B69 (2013) 249-259).
;
_refine_ls_abs_structure_Flack -0.021(2)
_refine_ls_extinction_method none
_refine_ls_goodness_of_fit_ref 1.022
_refine_ls_hydrogen_treatment mixed
_refine_ls_matrix_type full
_refine_ls_number_parameters 1051
_refine_ls_number_reflns 18920
_refine_ls_number_restraints 266
_refine_ls_restrained_S_all 1.043
_refine_ls_R_factor_all 0.0338
_refine_ls_R_factor_gt 0.0295
_refine_ls_shift/su_max 0.001
_refine_ls_shift/su_mean 0.000
_refine_ls_structure_factor_coef Fsqd
_refine_ls_weighting_details 'w=1/[\s^2^(Fo^2^)+(0.0256P)^2^+0.7948P] where P=(Fo^2^+2Fc^2^)/3'
_refine_ls_weighting_scheme calc
_refine_ls_wR_factor_gt 0.0592
_refine_ls_wR_factor_ref 0.0615
_reflns_Friedel_coverage 0.892
_reflns_Friedel_fraction_full 0.977
_reflns_Friedel_fraction_max 0.854
_reflns_number_gt 17674
_reflns_number_total 18920
_reflns_threshold_expression 'I > 2\s(I)'
_cod_data_source_file d1nj02117f2.cif
_cod_data_source_block man-au-iad
_cod_depositor_comments 'Adding full bibliography for 7060659.cif.'
_cod_database_code 7060659
_shelx_shelxl_version_number 2018/3
_chemical_oxdiff_formula 'C37 H51 Au N2 O9 S'
_shelx_space_group_comment
;
The symmetry employed for this shelxl refinement is uniquely defined
by the following loop, which should always be used as a source of
symmetry information in preference to the above space-group names.
They are only intended as comments.
;
_shelx_estimated_absorpt_t_max 0.733
_shelx_estimated_absorpt_t_min 0.415
_reflns_odcompleteness_completeness 99.93
_reflns_odcompleteness_iscentric 1
_reflns_odcompleteness_theta 26.32
_olex2_refinement_description
;
1. Fixed Uiso
 At 1.2 times of:
  All C(H) groups, All C(H,H) groups
 At 1.5 times of:
  All C(H,H,H) groups
2. Restrained distances
 C10-H10A
 0.922 with sigma of 0.01
 C81A-C82A \\sim C81B-C82B
 with sigma of 0.02
 C81A-C80A \\sim C81B-C80B
 with sigma of 0.02
 C83A-C82A \\sim C83B-C82B
 with sigma of 0.02
 C83A-C80A \\sim C83B-C80B
 with sigma of 0.04
 C82A-C80A \\sim C82B-C80B
 with sigma of 0.04
 C83A-O79A \\sim C83B-O79B
 with sigma of 0.02
 C80A-O79A \\sim C80B-O79B
 with sigma of 0.02
 C82A-O79A \\sim C82B-O79B
 with sigma of 0.04
 C81A-C83A \\sim C81B-C83B
 with sigma of 0.04
 C81A-O79A \\sim C81B-O79B
 with sigma of 0.04
3. Uiso/Uaniso restraints and constraints
O19 \\sim C75 \\sim C77 \\sim C76 \\sim C78 \\sim O79A \\sim C82A \\sim C80A
\\sim C83A \\sim C81A \\sim O79B \\sim C83B \\sim C81B \\sim C80B \\sim C82B:
within 2A with sigma of 0.008 and sigma for terminal atoms of 0.016
Uanis(O3) \\sim Ueq, Uanis(O9) \\sim Ueq, Uanis(O7) \\sim Ueq: with sigma of
0.003 and sigma for terminal atoms of 0.006
4. Rigid body (RIGU) restrains
 O79A, C82A, C80A, C83A, C81A, O79B, C83B, C81B, C80B, C82B
 with sigma for 1-2 distances of 0.004 and sigma for 1-3 distances of 0.004
5. Others
 Sof(O79B)=Sof(C83B)=Sof(H83C)=Sof(H83D)=Sof(C81B)=Sof(H81C)=Sof(H81D)=
 Sof(C80B)=Sof(H80C)=Sof(H80D)=Sof(C82B)=Sof(H82C)=Sof(H82D)=1-FVAR(1)
 Sof(O79A)=Sof(C82A)=Sof(H82A)=Sof(H82B)=Sof(C80A)=Sof(H80A)=Sof(H80B)=
 Sof(C83A)=Sof(H83A)=Sof(H83B)=Sof(C81A)=Sof(H81A)=Sof(H81B)=FVAR(1)
6.a Ternary CH refined with riding coordinates:
 C16(H16), C11(H11), C18(H18), C20(H20), C24(H24), C26(H26), C27(H27),
 C28(H28), C25(H25), C6(H6), C8(H8), C62(H62), C48(H48), C58(H58), C64(H64),
 C43(H43), C45(H45), C53(H53), C55(H55), C61(H61), C63(H63), C65(H65)
6.b Secondary CH2 refined with riding coordinates:
 C15(H15A,H15B), C19(H19A,H19B), C12(H12A,H12B), C13(H13A,H13B), C22(H22A,
 H22B), C23(H23A,H23B), C21(H21A,H21B), C33(H33A,H33B), C5(H5A,H5B), C7(H7A,
 H7B), C9(H9A,H9B), C17(H17A,H17B), C46(H46A,H46B), C42(H42A,H42B), C44(H44A,
 H44B), C50(H50A,H50B), C54(H54A,H54B), C56(H56A,H56B), C52(H52A,H52B),
 C60(H60A,H60B), C72(H72A,H72B), C47(H47A,H47B), C49(H49A,H49B), C57(H57A,H57B),
  C59(H59A,H59B), C75(H75A,H75B), C77(H77A,H77B), C76(H76A,H76B), C78(H78A,
 H78B), C82A(H82A,H82B), C80A(H80A,H80B), C83A(H83A,H83B), C81A(H81A,H81B),
 C83B(H83C,H83D), C81B(H81C,H81D), C80B(H80C,H80D), C82B(H82C,H82D)
6.c Aromatic/amide H refined with riding coordinates:
 C2(H2), C3(H3), C40(H40), C39(H39)
6.d Idealised Me refined as rotating group:
 C32(H32A,H32B,H32C), C35(H35A,H35B,H35C), C37(H37A,H37B,H37C), C30(H30A,H30B,
 H30C), C74(H74A,H74B,H74C), C67(H67A,H67B,H67C), C69(H69A,H69B,H69C), C71(H71A,
 H71B,H71C)
;
_olex2_date_sample_data_collection 2021-02-01
_olex2_exptl_crystal_mounting_method 'mounted on a LithoLoop'
_olex2_submission_special_instructions 'No special instructions were received'
_oxdiff_exptl_absorpt_empirical_details
;
Empirical correction (ABSPACK) includes:
- Absorption correction using spherical harmonics
- Frame scaling
;
_oxdiff_exptl_absorpt_empirical_full_max 1.228
_oxdiff_exptl_absorpt_empirical_full_min 0.842

loop_
_space_group_symop_operation_xyz
'x, y, z'

loop_
_atom_site_label
_atom_site_type_symbol
_atom_site_fract_x
_atom_site_fract_y
_atom_site_fract_z
_atom_site_U_iso_or_equiv
_atom_site_adp_type
_atom_site_occupancy
_atom_site_site_symmetry_order
_atom_site_calc_flag
_atom_site_refinement_flags_posn
_atom_site_refinement_flags_adp
_atom_site_refinement_flags_occupancy
_atom_site_disorder_assembly
_atom_site_disorder_group
Au1 Au 0.45641(2) 0.22236(2) 0.29753(2) 0.01953(7) Uani 1 1 d . . . . .
S1 S 0.46974(18) 0.38649(15) 0.38826(8) 0.0263(3) Uani 1 1 d . . . . .
O3 O 0.9445(8) 0.1092(8) 0.6039(5) 0.094(3) Uani 1 1 d . U . . .
O4 O 0.8299(6) 0.5293(5) 0.5938(3) 0.0389(13) Uani 1 1 d . . . . .
O5 O 0.9164(7) 0.4701(7) 0.6921(3) 0.0660(18) Uani 1 1 d . . . . .
O6 O 0.5762(5) 0.5902(4) 0.6178(2) 0.0307(10) Uani 1 1 d . . . . .
O7 O 0.5222(8) 0.7356(6) 0.5573(3) 0.0651(18) Uani 1 1 d . U . . .
O8 O 0.4004(5) 0.3532(5) 0.5718(2) 0.0329(10) Uani 1 1 d . . . . .
O9 O 0.2407(9) 0.4745(9) 0.5796(4) 0.083(2) Uani 1 1 d . U . . .
O2 O 0.7490(6) 0.1823(5) 0.5824(3) 0.0414(13) Uani 1 1 d . . . . .
O1 O 0.5580(5) 0.2493(5) 0.4861(3) 0.0266(11) Uani 1 1 d . . . . .
N1 N 0.4241(6) 0.1020(5) 0.1454(3) 0.0197(12) Uani 1 1 d . . . . .
N2 N 0.4815(5) -0.0286(5) 0.2108(3) 0.0210(10) Uani 1 1 d . . . . .
C15 C 0.6606(6) -0.0046(6) 0.3250(3) 0.0246(13) Uani 1 1 d . . . . .
H15A H 0.649787 0.083380 0.341224 0.030 Uiso 1 1 calc R . . . .
H15B H 0.736536 -0.000194 0.301539 0.030 Uiso 1 1 calc R . . . .
C16 C 0.7005(7) -0.0651(6) 0.3881(3) 0.0281(14) Uani 1 1 d . . . . .
H16 H 0.790011 -0.011278 0.422183 0.034 Uiso 1 1 calc R . . . .
C11 C 0.3318(6) 0.3128(6) 0.0147(3) 0.0240(13) Uani 1 1 d . . . . .
H11 H 0.320117 0.297888 -0.036881 0.029 Uiso 1 1 calc R . . . .
C18 C 0.4457(7) -0.1537(6) 0.3728(3) 0.0280(14) Uani 1 1 d . . . . .
H18 H 0.369244 -0.158356 0.396629 0.034 Uiso 1 1 calc R . . . .
C19 C 0.4662(9) -0.2887(7) 0.3470(4) 0.0312(17) Uani 1 1 d . . . . .
H19A H 0.490685 -0.329064 0.387084 0.037 Uiso 1 1 calc R . . . .
H19B H 0.377410 -0.341769 0.313291 0.037 Uiso 1 1 calc R . . . .
C14 C 0.5216(6) -0.0847(6) 0.2729(3) 0.0212(12) Uani 1 1 d . . . . .
C20 C 0.5837(7) -0.2810(6) 0.3117(4) 0.0290(14) Uani 1 1 d . . . . .
H20 H 0.596882 -0.368919 0.294915 0.035 Uiso 1 1 calc R . . . .
C12 C 0.4502(7) 0.4298(6) 0.0534(3) 0.0254(13) Uani 1 1 d . . . . .
H12A H 0.426884 0.505712 0.036829 0.031 Uiso 1 1 calc R . . . .
H12B H 0.539403 0.416449 0.043513 0.031 Uiso 1 1 calc R . . . .
C13 C 0.3673(6) 0.1949(6) 0.0409(3) 0.0225(12) Uani 1 1 d . . . . .
H13A H 0.289883 0.119484 0.016213 0.027 Uiso 1 1 calc R . . . .
H13B H 0.454869 0.177644 0.030449 0.027 Uiso 1 1 calc R . . . .
C22 C 0.7231(7) -0.1988(6) 0.3628(4) 0.0337(15) Uani 1 1 d . . . . .
H22A H 0.752395 -0.237277 0.403292 0.040 Uiso 1 1 calc R . . . .
H22B H 0.798395 -0.193872 0.338991 0.040 Uiso 1 1 calc R . . . .
C23 C 0.4044(6) -0.0947(6) 0.3094(3) 0.0248(13) Uani 1 1 d . . . . .
H23A H 0.315651 -0.148120 0.275887 0.030 Uiso 1 1 calc R . . . .
H23B H 0.387906 -0.008648 0.325126 0.030 Uiso 1 1 calc R . . . .
C24 C 0.4491(7) 0.3115(6) 0.4600(3) 0.0259(13) Uani 1 1 d . . . . .
H24 H 0.357589 0.246975 0.443052 0.031 Uiso 1 1 calc R . . . .
C26 C 0.6974(7) 0.4364(7) 0.5763(3) 0.0284(14) Uani 1 1 d . . . . .
H26 H 0.688016 0.400488 0.617406 0.034 Uiso 1 1 calc R . . . .
C27 C 0.5828(7) 0.5071(6) 0.5550(3) 0.0267(14) Uani 1 1 d . . . . .
H27 H 0.607031 0.559436 0.522090 0.032 Uiso 1 1 calc R . . . .
C28 C 0.4394(7) 0.4152(6) 0.5196(3) 0.0265(14) Uani 1 1 d . . . . .
H28 H 0.366923 0.463029 0.501298 0.032 Uiso 1 1 calc R . . . .
C29 C 0.2978(9) 0.3893(9) 0.5969(4) 0.047(2) Uani 1 1 d . . . . .
C21 C 0.5425(7) -0.2197(6) 0.2482(3) 0.0251(13) Uani 1 1 d . . . . .
H21A H 0.617791 -0.215752 0.224367 0.030 Uiso 1 1 calc R . . . .
H21B H 0.454098 -0.272828 0.214222 0.030 Uiso 1 1 calc R . . . .
C32 C 0.5285(12) 0.7709(8) 0.6792(4) 0.058(3) Uani 1 1 d . . . . .
H32A H 0.455077 0.719210 0.693067 0.087 Uiso 1 1 calc GR . . . .
H32B H 0.502881 0.852004 0.673567 0.087 Uiso 1 1 calc GR . . . .
H32C H 0.618831 0.787559 0.715437 0.087 Uiso 1 1 calc GR . . . .
C33 C 0.7976(8) 0.2485(7) 0.5352(4) 0.0351(16) Uani 1 1 d . . . . .
H33A H 0.800142 0.187158 0.493232 0.042 Uiso 1 1 calc R . . . .
H33B H 0.893847 0.301719 0.558246 0.042 Uiso 1 1 calc R . . . .
C34 C 0.8303(9) 0.1140(9) 0.6138(5) 0.054(2) Uani 1 1 d . . . . .
C35 C 0.7633(12) 0.0447(11) 0.6566(6) 0.085(4) Uani 1 1 d . . . . .
H35A H 0.678496 -0.017492 0.626444 0.128 Uiso 1 1 calc GR . . . .
H35B H 0.737068 0.105003 0.690718 0.128 Uiso 1 1 calc GR . . . .
H35C H 0.829471 0.000064 0.681519 0.128 Uiso 1 1 calc GR . . . .
C36 C 0.9309(9) 0.5381(8) 0.6529(4) 0.0460(19) Uani 1 1 d . . . . .
C37 C 1.0567(9) 0.6378(10) 0.6622(5) 0.064(3) Uani 1 1 d . . . . .
H37A H 1.098036 0.616433 0.623656 0.096 Uiso 1 1 calc GR . . . .
H37B H 1.126146 0.643143 0.706871 0.096 Uiso 1 1 calc GR . . . .
H37C H 1.029678 0.720038 0.662371 0.096 Uiso 1 1 calc GR . . . .
C25 C 0.6947(8) 0.3314(8) 0.5146(4) 0.0261(18) Uani 1 1 d . . . . .
H25 H 0.719283 0.371779 0.477371 0.031 Uiso 1 1 calc R . . . .
C1 C 0.4526(6) 0.0897(5) 0.2127(3) 0.0185(12) Uani 1 1 d . . . . .
C2 C 0.4704(7) -0.0887(7) 0.1420(4) 0.0234(15) Uani 1 1 d . . . . .
H2 H 0.484063 -0.171927 0.126495 0.028 Uiso 1 1 calc R . . . .
C3 C 0.4368(7) -0.0071(6) 0.1021(3) 0.0245(13) Uani 1 1 d . . . . .
H3 H 0.424057 -0.021086 0.052957 0.029 Uiso 1 1 calc R . . . .
C4 C 0.3875(6) 0.2179(6) 0.1202(3) 0.0197(12) Uani 1 1 d . . . . .
C5 C 0.5064(6) 0.3344(5) 0.1576(3) 0.0193(12) Uani 1 1 d . . . . .
H5A H 0.595189 0.319548 0.147741 0.023 Uiso 1 1 calc R . . . .
H5B H 0.521045 0.349047 0.208862 0.023 Uiso 1 1 calc R . . . .
C6 C 0.4688(6) 0.4521(6) 0.1323(3) 0.0209(12) Uani 1 1 d . . . . .
H6 H 0.546316 0.528716 0.157531 0.025 Uiso 1 1 calc R . . . .
C7 C 0.3298(7) 0.4732(6) 0.1479(3) 0.0245(13) Uani 1 1 d . . . . .
H7A H 0.341591 0.486695 0.198943 0.029 Uiso 1 1 calc R . . . .
H7B H 0.305302 0.549991 0.132880 0.029 Uiso 1 1 calc R . . . .
C8 C 0.2115(7) 0.3560(7) 0.1084(4) 0.0237(14) Uani 1 1 d . . . . .
H8 H 0.121243 0.370131 0.117965 0.028 Uiso 1 1 calc R . . . .
C9 C 0.2484(7) 0.2391(6) 0.1340(3) 0.0194(13) Uani 1 1 d . . . . .
H9A H 0.172023 0.162933 0.109034 0.023 Uiso 1 1 calc R . . . .
H9B H 0.257896 0.252267 0.184797 0.023 Uiso 1 1 calc R . . . .
C30 C 0.2716(9) 0.3236(9) 0.6525(4) 0.053(2) Uani 1 1 d . . . . .
H30A H 0.175764 0.270141 0.636422 0.079 Uiso 1 1 calc GR . . . .
H30B H 0.281580 0.387390 0.695302 0.079 Uiso 1 1 calc GR . . . .
H30C H 0.340152 0.270020 0.662415 0.079 Uiso 1 1 calc GR . . . .
C10 C 0.1935(7) 0.3350(7) 0.0296(4) 0.0279(14) Uani 1 1 d D . . . .
H10A H 0.168(7) 0.406(4) 0.015(4) 0.034 Uiso 1 1 d DR . . . .
H10B H 0.122(8) 0.266(7) 0.003(4) 0.034 Uiso 1 1 d R . . . .
C31 C 0.5415(9) 0.7005(7) 0.6113(4) 0.0431(19) Uani 1 1 d . . . . .
C17 C 0.5829(7) -0.0719(6) 0.4239(3) 0.0301(15) Uani 1 1 d . . . . .
H17A H 0.609347 -0.109024 0.465137 0.036 Uiso 1 1 calc R . . . .
H17B H 0.569816 0.015125 0.440373 0.036 Uiso 1 1 calc R . . . .
Au2 Au 0.85215(2) 0.15194(2) 0.13172(2) 0.01831(7) Uani 1 1 d . . . . .
S2 S 0.74068(17) 0.23338(15) 0.04287(8) 0.0236(3) Uani 1 1 d . . . . .
O18 O 0.5999(6) 0.4963(5) -0.1023(3) 0.0458(13) Uani 1 1 d . . . . .
O14 O 0.4289(6) 0.0487(6) -0.2927(3) 0.0537(15) Uani 1 1 d . . . . .
O12 O 0.3626(6) -0.3340(5) -0.1857(3) 0.0485(14) Uani 1 1 d . . . . .
O16 O 0.9578(6) 0.4557(5) -0.1097(3) 0.0396(13) Uani 1 1 d . . . . .
O10 O 0.7318(5) 0.0481(5) -0.0702(2) 0.0259(10) Uani 1 1 d . . . . .
O13 O 0.4187(5) 0.1111(5) -0.1821(2) 0.0322(11) Uani 1 1 d . . . . .
O15 O 0.8742(5) 0.2432(4) -0.1265(2) 0.0274(10) Uani 1 1 d . . . . .
O17 O 0.6337(5) 0.3271(4) -0.1728(2) 0.0317(10) Uani 1 1 d . . . . .
O11 O 0.4799(5) -0.1730(4) -0.0924(2) 0.0334(11) Uani 1 1 d . . . . .
N4 N 0.9819(5) -0.0257(5) 0.2162(2) 0.0200(10) Uani 1 1 d . . . . .
N3 N 1.0004(6) 0.1609(5) 0.2829(3) 0.0212(11) Uani 1 1 d . . . . .
C38 C 0.9519(6) 0.0922(6) 0.2156(3) 0.0182(12) Uani 1 1 d . . . . .
C62 C 0.5851(8) 0.0350(8) -0.1029(4) 0.0248(17) Uani 1 1 d . . . . .
H62 H 0.536376 0.060130 -0.066688 0.030 Uiso 1 1 calc R . . . .
C46 C 1.0369(6) -0.0902(6) 0.1044(3) 0.0252(13) Uani 1 1 d . . . . .
H46A H 1.007606 -0.015005 0.089233 0.030 Uiso 1 1 calc R . . . .
H46B H 1.139092 -0.065516 0.129316 0.030 Uiso 1 1 calc R . . . .
C70 C 0.3609(8) 0.0708(7) -0.2526(4) 0.0378(17) Uani 1 1 d . . . . .
C42 C 0.7960(6) -0.1709(6) 0.1152(3) 0.0218(12) Uani 1 1 d . . . . .
H42A H 0.742573 -0.199524 0.146854 0.026 Uiso 1 1 calc R . . . .
H42B H 0.762455 -0.097052 0.100466 0.026 Uiso 1 1 calc R . . . .
C66 C 0.9533(8) 0.3482(7) -0.1378(4) 0.0328(16) Uani 1 1 d . . . . .
C40 C 1.0490(8) -0.0273(7) 0.2856(4) 0.0280(15) Uani 1 1 d . . . . .
H40 H 1.080331 -0.097339 0.301253 0.034 Uiso 1 1 calc R . . . .
C44 C 0.8513(7) -0.2358(6) 0.0020(3) 0.0275(14) Uani 1 1 d . . . . .
H44A H 0.819837 -0.161486 -0.013238 0.033 Uiso 1 1 calc R . . . .
H44B H 0.832763 -0.305330 -0.040216 0.033 Uiso 1 1 calc R . . . .
C50 C 1.0584(7) -0.3140(6) 0.0631(4) 0.0319(15) Uani 1 1 d . . . . .
H50A H 1.160725 -0.290602 0.087754 0.038 Uiso 1 1 calc R . . . .
H50B H 1.041922 -0.384182 0.021441 0.038 Uiso 1 1 calc R . . . .
C48 C 0.9746(7) -0.3577(6) 0.1122(3) 0.0272(14) Uani 1 1 d . . . . .
H48 H 1.006245 -0.432666 0.127862 0.033 Uiso 1 1 calc R . . . .
C54 C 0.9053(6) 0.5294(6) 0.2775(3) 0.0230(13) Uani 1 1 d . . . . .
H54A H 0.897940 0.618963 0.292135 0.028 Uiso 1 1 calc R . . . .
H54B H 0.860587 0.499724 0.226319 0.028 Uiso 1 1 calc R . . . .
C58 C 1.0530(7) 0.4825(6) 0.4114(3) 0.0251(13) Uani 1 1 d . . . . .
H58 H 1.098021 0.511754 0.463150 0.030 Uiso 1 1 calc R . . . .
C56 C 1.0714(6) 0.3828(6) 0.2707(3) 0.0201(12) Uani 1 1 d . . . . .
H56A H 1.171768 0.376898 0.282134 0.024 Uiso 1 1 calc R . . . .
H56B H 1.029854 0.353632 0.219318 0.024 Uiso 1 1 calc R . . . .
C52 C 0.8387(7) 0.3071(6) 0.2925(3) 0.0192(13) Uani 1 1 d . . . . .
H52A H 0.789761 0.253155 0.317530 0.023 Uiso 1 1 calc R . . . .
H52B H 0.791386 0.275819 0.241595 0.023 Uiso 1 1 calc R . . . .
C60 C 1.0626(7) 0.3431(6) 0.3867(3) 0.0244(13) Uani 1 1 d . . . . .
H60A H 1.162825 0.336921 0.397365 0.029 Uiso 1 1 calc R . . . .
H60B H 1.015012 0.288385 0.411919 0.029 Uiso 1 1 calc R . . . .
C64 C 0.6380(8) 0.2567(7) -0.1194(3) 0.0262(14) Uani 1 1 d . . . . .
H64 H 0.584893 0.290923 -0.087010 0.031 Uiso 1 1 calc R . . . .
C68 C 0.6189(8) 0.4488(7) -0.1566(4) 0.0379(17) Uani 1 1 d . . . . .
C72 C 0.5245(9) -0.1057(7) -0.1406(4) 0.0319(17) Uani 1 1 d . . . . .
H72A H 0.443326 -0.113150 -0.181750 0.038 Uiso 1 1 calc R . . . .
H72B H 0.597392 -0.142892 -0.157317 0.038 Uiso 1 1 calc R . . . .
C74 C 0.3442(9) -0.3517(8) -0.0714(5) 0.052(2) Uani 1 1 d . . . . .
H74A H 0.380012 -0.429653 -0.069359 0.078 Uiso 1 1 calc GR . . . .
H74B H 0.240736 -0.373345 -0.085637 0.078 Uiso 1 1 calc GR . . . .
H74C H 0.378730 -0.292986 -0.024985 0.078 Uiso 1 1 calc GR . . . .
C39 C 1.0607(7) 0.0881(6) 0.3257(3) 0.0254(14) Uani 1 1 d . . . . .
H39 H 1.103012 0.114924 0.374928 0.031 Uiso 1 1 calc R . . . .
C41 C 0.9542(6) -0.1313(6) 0.1540(3) 0.0191(12) Uani 1 1 d . . . . .
C43 C 0.7703(7) -0.2795(6) 0.0507(3) 0.0257(13) Uani 1 1 d . . . . .
H43 H 0.667116 -0.304153 0.025375 0.031 Uiso 1 1 calc R . . . .
C45 C 1.0097(7) -0.1990(6) 0.0404(3) 0.0283(14) Uani 1 1 d . . . . .
H45 H 1.063126 -0.170254 0.008192 0.034 Uiso 1 1 calc R . . . .
C47 C 1.0030(7) -0.2470(6) 0.1764(3) 0.0256(13) Uani 1 1 d . . . . .
H47A H 0.952154 -0.274748 0.209212 0.031 Uiso 1 1 calc R . . . .
H47B H 1.105288 -0.223040 0.201200 0.031 Uiso 1 1 calc R . . . .
C49 C 0.8178(7) -0.3950(7) 0.0741(4) 0.0261(15) Uani 1 1 d . . . . .
H49A H 0.764157 -0.423557 0.105714 0.031 Uiso 1 1 calc R . . . .
H49B H 0.799140 -0.466297 0.032829 0.031 Uiso 1 1 calc R . . . .
C51 C 0.9918(6) 0.2972(5) 0.3077(3) 0.0184(12) Uani 1 1 d . . . . .
C53 C 0.8295(7) 0.4458(7) 0.3162(4) 0.0247(15) Uani 1 1 d . . . . .
H53 H 0.728059 0.451392 0.305212 0.030 Uiso 1 1 calc R . . . .
C55 C 1.0609(6) 0.5210(6) 0.2949(3) 0.0215(12) Uani 1 1 d . . . . .
H55 H 1.110890 0.575908 0.269994 0.026 Uiso 1 1 calc R . . . .
C57 C 1.1304(7) 0.5671(6) 0.3738(3) 0.0255(13) Uani 1 1 d . . . . .
H57A H 1.125322 0.656991 0.389647 0.031 Uiso 1 1 calc R . . . .
H57B H 1.231080 0.562246 0.384876 0.031 Uiso 1 1 calc R . . . .
C59 C 0.8983(7) 0.4928(6) 0.3947(3) 0.0269(14) Uani 1 1 d . . . . .
H59A H 0.848096 0.440696 0.420126 0.032 Uiso 1 1 calc R . . . .
H59B H 0.892476 0.582657 0.410099 0.032 Uiso 1 1 calc R . . . .
C61 C 0.8019(7) 0.1735(7) -0.0313(3) 0.0235(14) Uani 1 1 d . . . . .
H61 H 0.904168 0.173326 -0.012805 0.028 Uiso 1 1 calc R . . . .
C63 C 0.5685(7) 0.1207(7) -0.1549(3) 0.0269(14) Uani 1 1 d . . . . .
H63 H 0.608987 0.090711 -0.193878 0.032 Uiso 1 1 calc R . . . .
C65 C 0.7917(7) 0.2700(6) -0.0781(3) 0.0238(13) Uani 1 1 d . . . . .
H65 H 0.830398 0.358665 -0.048414 0.029 Uiso 1 1 calc R . . . .
C67 C 1.0349(9) 0.3101(8) -0.1870(4) 0.047(2) Uani 1 1 d . . . . .
H67A H 1.050418 0.376883 -0.212457 0.071 Uiso 1 1 calc GR . . . .
H67B H 0.982166 0.229947 -0.220366 0.071 Uiso 1 1 calc GR . . . .
H67C H 1.126252 0.298356 -0.160587 0.071 Uiso 1 1 calc GR . . . .
C69 C 0.6324(10) 0.5133(8) -0.2145(4) 0.051(2) Uani 1 1 d . . . . .
H69A H 0.600467 0.593507 -0.207163 0.077 Uiso 1 1 calc GR . . . .
H69B H 0.574176 0.457485 -0.259465 0.077 Uiso 1 1 calc GR . . . .
H69C H 0.731349 0.531133 -0.214765 0.077 Uiso 1 1 calc GR . . . .
C71 C 0.2037(9) 0.0564(10) -0.2708(5) 0.059(2) Uani 1 1 d . . . . .
H71A H 0.163295 -0.009680 -0.249945 0.088 Uiso 1 1 calc GR . . . .
H71B H 0.163494 0.031829 -0.321822 0.088 Uiso 1 1 calc GR . . . .
H71C H 0.181608 0.137640 -0.252360 0.088 Uiso 1 1 calc GR . . . .
C73 C 0.3954(8) -0.2886(7) -0.1240(4) 0.0379(17) Uani 1 1 d . . . . .
O19 O 0.2298(9) 0.0133(10) 0.4701(5) 0.101(2) Uani 1 1 d . U . . .
C75 C 0.3221(13) -0.0098(15) 0.5289(6) 0.085(3) Uani 1 1 d . U . . .
H75A H 0.343972 0.062098 0.570324 0.102 Uiso 1 1 calc R . . . .
H75B H 0.411319 -0.024277 0.519467 0.102 Uiso 1 1 calc R . . . .
C77 C 0.0934(13) -0.1289(13) 0.5125(7) 0.090(3) Uani 1 1 d . U . . .
H77A H 0.036238 -0.216995 0.492685 0.108 Uiso 1 1 calc R . . . .
H77B H 0.055376 -0.084210 0.548428 0.108 Uiso 1 1 calc R . . . .
C76 C 0.2401(14) -0.1264(13) 0.5393(6) 0.090(3) Uani 1 1 d . U . . .
H76A H 0.263605 -0.202897 0.514324 0.108 Uiso 1 1 calc R . . . .
H76B H 0.263159 -0.126135 0.589849 0.108 Uiso 1 1 calc R . . . .
C78 C 0.1024(15) -0.0616(15) 0.4603(8) 0.117(4) Uani 1 1 d . U . . .
H78A H 0.076874 -0.123796 0.414663 0.141 Uiso 1 1 calc R . . . .
H78B H 0.031655 -0.007726 0.457572 0.141 Uiso 1 1 calc R . . . .
O79A O 0.9332(15) 0.8159(13) 0.7899(7) 0.094(3) Uani 0.640(12) 1 d D U P A 1
C82A C 1.1425(12) 0.8874(13) 0.8868(6) 0.042(2) Uani 0.640(12) 1 d D U P A 1
H82A H 1.214866 0.915741 0.863901 0.050 Uiso 0.640(12) 1 calc R . P A 1
H82B H 1.189260 0.874669 0.933467 0.050 Uiso 0.640(12) 1 calc R . P A 1
C80A C 0.9272(19) 0.9282(16) 0.8199(9) 0.069(3) Uani 0.640(12) 1 d D U P A 1
H80A H 0.832582 0.925289 0.827099 0.083 Uiso 0.640(12) 1 calc R . P A 1
H80B H 0.939108 0.986380 0.788546 0.083 Uiso 0.640(12) 1 calc R . P A 1
C83A C 1.0345(18) 0.7680(16) 0.8411(15) 0.070(3) Uani 0.640(12) 1 d D U P A 1
H83A H 1.080740 0.708520 0.816553 0.084 Uiso 0.640(12) 1 calc R . P A 1
H83B H 0.985427 0.723430 0.869795 0.084 Uiso 0.640(12) 1 calc R . P A 1
C81A C 1.0410(14) 0.9831(12) 0.8917(6) 0.040(2) Uani 0.640(12) 1 d D U P A 1
H81A H 1.000330 0.979757 0.931378 0.049 Uiso 0.640(12) 1 calc R . P A 1
H81B H 1.089820 1.071869 0.895895 0.049 Uiso 0.640(12) 1 calc R . P A 1
O79B O 0.885(2) 0.803(2) 0.8243(12) 0.077(3) Uani 0.360(12) 1 d D U P A 2
C83B C 1.010(3) 0.745(3) 0.842(3) 0.067(3) Uani 0.360(12) 1 d D U P A 2
H83C H 0.995932 0.663700 0.807785 0.080 Uiso 0.360(12) 1 calc R . P A 2
H83D H 1.021803 0.725801 0.889407 0.080 Uiso 0.360(12) 1 calc R . P A 2
C81B C 1.091(3) 0.968(2) 0.8795(15) 0.056(3) Uani 0.360(12) 1 d D U P A 2
H81C H 1.123068 0.985646 0.931322 0.067 Uiso 0.360(12) 1 calc R . P A 2
H81D H 1.126098 1.044263 0.863512 0.067 Uiso 0.360(12) 1 calc R . P A 2
C80B C 0.928(3) 0.919(3) 0.8496(17) 0.070(4) Uani 0.360(12) 1 d D U P A 2
H80C H 0.884835 0.942678 0.887692 0.084 Uiso 0.360(12) 1 calc R . P A 2
H80D H 0.893558 0.963987 0.812803 0.084 Uiso 0.360(12) 1 calc R . P A 2
C82B C 1.137(2) 0.838(2) 0.8421(14) 0.053(3) Uani 0.360(12) 1 d D U P A 2
H82C H 1.143566 0.839040 0.794124 0.064 Uiso 0.360(12) 1 calc R . P A 2
H82D H 1.226368 0.823954 0.870957 0.064 Uiso 0.360(12) 1 calc R . P A 2

loop_
_atom_site_aniso_label
_atom_site_aniso_U_11
_atom_site_aniso_U_22
_atom_site_aniso_U_33
_atom_site_aniso_U_23
_atom_site_aniso_U_13
_atom_site_aniso_U_12
Au1 0.02199(16) 0.01638(15) 0.02089(15) 0.00489(12) 0.00500(12) 0.00714(13)
S1 0.0366(9) 0.0209(8) 0.0215(7) 0.0056(6) 0.0050(7) 0.0106(7)
O3 0.061(4) 0.090(5) 0.131(6) 0.057(4) -0.005(4) 0.031(4)
O4 0.032(3) 0.045(4) 0.032(3) 0.006(3) 0.002(2) 0.001(3)
O5 0.068(4) 0.073(5) 0.040(3) 0.013(3) -0.014(3) 0.011(4)
O6 0.046(3) 0.025(2) 0.023(2) 0.0050(19) 0.010(2) 0.012(2)
O7 0.122(5) 0.047(3) 0.052(3) 0.027(3) 0.042(3) 0.046(3)
O8 0.038(3) 0.030(3) 0.034(3) 0.011(2) 0.014(2) 0.010(2)
O9 0.097(5) 0.120(6) 0.066(4) 0.037(4) 0.049(4) 0.065(5)
O2 0.049(3) 0.034(3) 0.044(3) 0.019(3) 0.007(3) 0.016(3)
O1 0.029(3) 0.022(3) 0.029(3) 0.008(2) 0.006(2) 0.007(2)
N1 0.022(3) 0.014(3) 0.025(3) 0.002(2) 0.013(2) 0.005(2)
N2 0.021(3) 0.016(2) 0.029(3) 0.007(2) 0.007(2) 0.006(2)
C15 0.019(3) 0.019(3) 0.035(3) 0.006(3) 0.009(3) 0.004(3)
C16 0.023(3) 0.022(3) 0.035(4) 0.008(3) 0.000(3) 0.006(3)
C11 0.025(3) 0.027(3) 0.019(3) 0.006(3) 0.003(3) 0.005(3)
C18 0.033(4) 0.021(3) 0.037(4) 0.011(3) 0.018(3) 0.010(3)
C19 0.045(4) 0.014(3) 0.040(4) 0.013(3) 0.019(4) 0.005(3)
C14 0.020(3) 0.015(3) 0.033(3) 0.010(3) 0.011(3) 0.007(2)
C20 0.036(4) 0.015(3) 0.044(4) 0.012(3) 0.016(3) 0.011(3)
C12 0.024(3) 0.028(3) 0.025(3) 0.012(3) 0.006(3) 0.005(3)
C13 0.018(3) 0.024(3) 0.017(3) -0.002(2) -0.001(2) 0.001(2)
C22 0.034(4) 0.022(3) 0.048(4) 0.013(3) 0.008(3) 0.013(3)
C23 0.020(3) 0.019(3) 0.037(3) 0.007(3) 0.012(3) 0.004(3)
C24 0.024(3) 0.027(3) 0.029(3) 0.009(3) 0.006(3) 0.011(3)
C26 0.030(4) 0.031(4) 0.026(3) 0.011(3) 0.007(3) 0.007(3)
C27 0.038(4) 0.026(3) 0.019(3) 0.006(3) 0.008(3) 0.012(3)
C28 0.027(3) 0.031(4) 0.025(3) 0.010(3) 0.007(3) 0.013(3)
C29 0.041(5) 0.075(6) 0.040(4) 0.021(4) 0.019(4) 0.033(5)
C21 0.026(3) 0.016(3) 0.038(4) 0.009(3) 0.015(3) 0.007(3)
C32 0.109(8) 0.041(5) 0.038(4) 0.008(4) 0.038(5) 0.030(5)
C33 0.035(4) 0.039(4) 0.034(4) 0.011(3) 0.010(3) 0.015(3)
C34 0.037(5) 0.049(5) 0.067(6) 0.027(5) -0.014(4) 0.012(4)
C35 0.085(8) 0.061(7) 0.091(8) 0.052(6) -0.022(6) 0.002(6)
C36 0.048(5) 0.050(5) 0.031(4) 0.001(4) 0.002(4) 0.011(4)
C37 0.039(5) 0.075(7) 0.055(5) -0.012(5) 0.000(4) -0.003(5)
C25 0.025(4) 0.028(4) 0.028(4) 0.011(3) 0.009(3) 0.008(3)
C1 0.018(3) 0.016(3) 0.022(3) 0.004(2) 0.007(2) 0.003(2)
C2 0.025(3) 0.015(3) 0.033(4) 0.002(3) 0.012(3) 0.009(3)
C3 0.029(4) 0.019(3) 0.027(3) 0.001(3) 0.012(3) 0.007(3)
C4 0.019(3) 0.017(3) 0.025(3) 0.008(2) 0.005(3) 0.008(2)
C5 0.018(3) 0.018(3) 0.020(3) 0.003(2) 0.003(2) 0.004(2)
C6 0.016(3) 0.018(3) 0.025(3) 0.004(2) 0.001(2) 0.001(2)
C7 0.027(3) 0.019(3) 0.031(3) 0.012(3) 0.008(3) 0.010(3)
C8 0.017(3) 0.020(3) 0.037(4) 0.012(3) 0.007(3) 0.004(3)
C9 0.017(3) 0.017(3) 0.025(3) 0.007(3) 0.006(3) 0.003(3)
C30 0.047(5) 0.076(7) 0.047(5) 0.028(5) 0.021(4) 0.019(5)
C10 0.020(3) 0.028(4) 0.031(3) 0.010(3) 0.000(3) 0.003(3)
C31 0.070(6) 0.033(4) 0.035(4) 0.013(3) 0.021(4) 0.021(4)
C17 0.041(4) 0.022(3) 0.031(3) 0.013(3) 0.010(3) 0.012(3)
Au2 0.02045(15) 0.01628(15) 0.01763(13) 0.00523(11) 0.00223(12) 0.00589(12)
S2 0.0274(8) 0.0252(8) 0.0206(7) 0.0079(6) 0.0052(6) 0.0120(7)
O18 0.064(4) 0.033(3) 0.039(3) 0.006(2) 0.009(3) 0.017(3)
O14 0.052(4) 0.079(4) 0.027(3) 0.000(3) 0.003(3) 0.033(3)
O12 0.057(4) 0.036(3) 0.036(3) 0.009(2) -0.005(3) -0.005(3)
O16 0.054(4) 0.028(3) 0.038(3) 0.009(2) 0.019(3) 0.003(3)
O10 0.028(3) 0.023(2) 0.025(2) 0.005(2) 0.005(2) 0.007(2)
O13 0.027(2) 0.042(3) 0.026(2) 0.007(2) 0.003(2) 0.010(2)
O15 0.031(2) 0.025(2) 0.027(2) 0.0072(19) 0.009(2) 0.006(2)
O17 0.041(3) 0.030(3) 0.027(2) 0.012(2) 0.008(2) 0.014(2)
O11 0.035(3) 0.031(3) 0.031(2) 0.010(2) 0.007(2) 0.000(2)
N4 0.021(3) 0.017(2) 0.022(2) 0.008(2) 0.001(2) 0.007(2)
N3 0.022(3) 0.015(3) 0.025(3) 0.007(2) 0.001(2) 0.005(2)
C38 0.014(3) 0.019(3) 0.022(3) 0.005(2) 0.004(2) 0.004(2)
C62 0.024(4) 0.028(4) 0.022(4) 0.007(3) 0.006(3) 0.004(3)
C46 0.020(3) 0.019(3) 0.034(3) 0.006(3) 0.007(3) 0.001(3)
C70 0.038(4) 0.034(4) 0.036(4) 0.010(3) -0.002(3) 0.011(3)
C42 0.016(3) 0.022(3) 0.027(3) 0.006(3) 0.005(2) 0.004(2)
C66 0.033(4) 0.034(4) 0.032(4) 0.013(3) 0.007(3) 0.005(3)
C40 0.034(4) 0.020(4) 0.026(3) 0.008(3) -0.001(3) 0.009(3)
C44 0.041(4) 0.018(3) 0.023(3) 0.004(3) 0.009(3) 0.007(3)
C50 0.025(3) 0.022(3) 0.048(4) 0.001(3) 0.013(3) 0.006(3)
C48 0.028(3) 0.011(3) 0.040(4) 0.008(3) 0.003(3) 0.008(3)
C54 0.027(3) 0.014(3) 0.028(3) 0.006(3) 0.005(3) 0.008(3)
C58 0.029(3) 0.026(3) 0.017(3) -0.001(3) 0.005(3) 0.003(3)
C56 0.018(3) 0.020(3) 0.020(3) 0.003(2) 0.005(2) 0.001(2)
C52 0.018(3) 0.020(3) 0.019(3) 0.002(3) 0.007(3) 0.000(3)
C60 0.031(3) 0.023(3) 0.020(3) 0.007(3) 0.007(3) 0.006(3)
C64 0.035(4) 0.024(3) 0.025(3) 0.010(3) 0.010(3) 0.012(3)
C68 0.042(4) 0.035(4) 0.037(4) 0.013(3) 0.001(3) 0.016(3)
C72 0.036(5) 0.029(4) 0.029(4) 0.005(3) 0.010(3) 0.004(3)
C74 0.051(5) 0.042(5) 0.064(6) 0.029(4) 0.012(4) 0.001(4)
C39 0.032(4) 0.022(3) 0.019(3) 0.007(3) -0.004(3) 0.010(3)
C41 0.016(3) 0.017(3) 0.022(3) 0.004(2) 0.001(2) 0.003(2)
C43 0.020(3) 0.022(3) 0.031(3) 0.004(3) 0.001(3) 0.003(3)
C45 0.033(4) 0.021(3) 0.036(4) 0.005(3) 0.021(3) 0.004(3)
C47 0.022(3) 0.018(3) 0.031(3) 0.007(3) -0.002(3) 0.005(3)
C49 0.029(4) 0.014(3) 0.029(3) 0.003(3) 0.001(3) -0.001(3)
C51 0.018(3) 0.015(3) 0.022(3) 0.006(2) 0.004(2) 0.004(2)
C53 0.020(3) 0.023(4) 0.033(4) 0.005(3) 0.010(3) 0.005(3)
C55 0.024(3) 0.019(3) 0.021(3) 0.006(2) 0.005(2) 0.002(2)
C57 0.023(3) 0.023(3) 0.026(3) 0.001(3) 0.005(3) 0.001(3)
C59 0.030(4) 0.027(3) 0.030(3) 0.006(3) 0.018(3) 0.007(3)
C61 0.023(4) 0.029(4) 0.020(3) 0.005(3) 0.007(3) 0.008(3)
C63 0.029(4) 0.031(4) 0.019(3) 0.004(3) 0.005(3) 0.008(3)
C65 0.028(3) 0.020(3) 0.023(3) 0.004(3) 0.008(3) 0.005(3)
C67 0.051(5) 0.052(5) 0.054(5) 0.025(4) 0.029(4) 0.015(4)
C69 0.069(6) 0.038(5) 0.052(5) 0.031(4) 0.010(4) 0.016(4)
C71 0.049(5) 0.073(7) 0.043(5) 0.009(5) -0.006(4) 0.016(5)
C73 0.032(4) 0.031(4) 0.051(5) 0.018(4) 0.007(3) 0.005(3)
O19 0.077(5) 0.129(6) 0.094(5) 0.051(5) 0.014(4) 0.004(5)
C75 0.064(6) 0.118(8) 0.064(6) -0.001(6) 0.022(5) 0.009(6)
C77 0.077(6) 0.081(6) 0.098(7) 0.008(6) 0.020(6) 0.001(6)
C76 0.084(6) 0.092(7) 0.072(6) -0.006(5) 0.002(5) 0.015(6)
C78 0.086(7) 0.116(8) 0.118(7) 0.052(6) -0.023(6) -0.013(6)
O79A 0.093(6) 0.092(5) 0.074(5) -0.008(5) -0.005(5) 0.031(5)
C82A 0.044(5) 0.064(5) 0.030(4) 0.015(4) 0.010(4) 0.039(4)
C80A 0.070(6) 0.074(5) 0.054(6) 0.004(5) 0.000(5) 0.031(5)
C83A 0.073(6) 0.070(6) 0.059(5) 0.003(5) 0.008(5) 0.026(5)
C81A 0.040(5) 0.049(5) 0.040(5) 0.013(4) 0.012(4) 0.028(4)
O79B 0.077(6) 0.083(6) 0.065(6) 0.009(6) 0.011(5) 0.022(5)
C83B 0.069(6) 0.071(6) 0.057(6) 0.006(6) 0.012(6) 0.021(5)
C81B 0.063(6) 0.061(6) 0.040(6) 0.006(5) 0.006(6) 0.027(5)
C80B 0.070(6) 0.079(6) 0.055(6) 0.004(6) 0.008(6) 0.028(5)
C82B 0.056(6) 0.059(6) 0.049(6) 0.015(6) 0.012(6) 0.029(5)

loop_
_atom_type_symbol
_atom_type_description
_atom_type_scat_dispersion_real
_atom_type_scat_dispersion_imag
_atom_type_scat_source
C C 0.0033 0.0016 'International Tables Vol C Tables 4.2.6.8 and 6.1.1.4'
H H 0.0000 0.0000 'International Tables Vol C Tables 4.2.6.8 and 6.1.1.4'
Au Au -2.0133 8.8022 'International Tables Vol C Tables 4.2.6.8 and 6.1.1.4'
N N 0.0061 0.0033 'International Tables Vol C Tables 4.2.6.8 and 6.1.1.4'
O O 0.0106 0.0060 'International Tables Vol C Tables 4.2.6.8 and 6.1.1.4'
S S 0.1246 0.1234 'International Tables Vol C Tables 4.2.6.8 and 6.1.1.4'

loop_
_exptl_crystal_face_index_h
_exptl_crystal_face_index_k
_exptl_crystal_face_index_l
_exptl_crystal_face_perp_dist
7 -6 -24 0.0875
0 -2 28 0.0402
-11 -6 2 0.1115
3 12 7 0.0644
11 7 -10 0.0876
-3 11 -22 0.0636
0 2 -27 0.0457
3 -10 23 0.0473
-6 -13 3 0.0807
-8 8 21 0.0742

loop_
_geom_angle_atom_site_label_1
_geom_angle_atom_site_label_2
_geom_angle_atom_site_label_3
_geom_angle
_geom_angle_site_symmetry_1
_geom_angle_site_symmetry_3
_geom_angle_publ_flag
C1 Au1 S1 174.44(16) . . ?
C24 S1 Au1 105.2(2) . . ?
C36 O4 C26 119.9(6) . . ?
C31 O6 C27 116.8(5) . . ?
C29 O8 C28 117.2(5) . . ?
C34 O2 C33 118.0(6) . . ?
C24 O1 C25 114.2(5) . . ?
C1 N1 C3 110.1(5) . . ?
C1 N1 C4 125.8(5) . . ?
C3 N1 C4 124.1(5) . . ?
C1 N2 C14 125.3(5) . . ?
C1 N2 C2 109.8(5) . . ?
C2 N2 C14 125.0(5) . . ?
H15A C15 H15B 108.2 . . ?
C16 C15 H15A 109.7 . . ?
C16 C15 H15B 109.7 . . ?
C14 C15 H15A 109.7 . . ?
C14 C15 H15B 109.7 . . ?
C14 C15 C16 109.8(5) . . ?
C15 C16 H16 109.2 . . ?
C22 C16 C15 109.3(5) . . ?
C22 C16 H16 109.2 . . ?
C17 C16 C15 109.5(5) . . ?
C17 C16 H16 109.2 . . ?
C17 C16 C22 110.3(5) . . ?
C12 C11 H11 109.8 . . ?
C12 C11 C13 109.7(5) . . ?
C12 C11 C10 109.3(5) . . ?
C13 C11 H11 109.8 . . ?
C10 C11 H11 109.8 . . ?
C10 C11 C13 108.5(5) . . ?
C19 C18 H18 109.7 . . ?
C23 C18 H18 109.7 . . ?
C23 C18 C19 108.7(5) . . ?
C17 C18 H18 109.7 . . ?
C17 C18 C19 109.7(6) . . ?
C17 C18 C23 109.4(5) . . ?
C18 C19 H19A 109.8 . . ?
C18 C19 H19B 109.8 . . ?
H19A C19 H19B 108.2 . . ?
C20 C19 C18 109.5(5) . . ?
C20 C19 H19A 109.8 . . ?
C20 C19 H19B 109.8 . . ?
N2 C14 C15 110.7(5) . . ?
N2 C14 C23 110.8(5) . . ?
N2 C14 C21 108.9(5) . . ?
C23 C14 C15 109.9(5) . . ?
C23 C14 C21 108.1(5) . . ?
C21 C14 C15 108.3(5) . . ?
C19 C20 H20 109.4 . . ?
C19 C20 C22 110.9(6) . . ?
C19 C20 C21 109.1(5) . . ?
C22 C20 H20 109.4 . . ?
C22 C20 C21 108.7(5) . . ?
C21 C20 H20 109.4 . . ?
C11 C12 H12A 109.7 . . ?
C11 C12 H12B 109.7 . . ?
C11 C12 C6 109.8(5) . . ?
H12A C12 H12B 108.2 . . ?
C6 C12 H12A 109.7 . . ?
C6 C12 H12B 109.7 . . ?
C11 C13 H13A 109.6 . . ?
C11 C13 H13B 109.6 . . ?
H13A C13 H13B 108.2 . . ?
C4 C13 C11 110.1(5) . . ?
C4 C13 H13A 109.6 . . ?
C4 C13 H13B 109.6 . . ?
C16 C22 C20 108.5(5) . . ?
C16 C22 H22A 110.0 . . ?
C16 C22 H22B 110.0 . . ?
C20 C22 H22A 110.0 . . ?
C20 C22 H22B 110.0 . . ?
H22A C22 H22B 108.4 . . ?
C18 C23 H23A 109.6 . . ?
C18 C23 H23B 109.6 . . ?
C14 C23 C18 110.5(5) . . ?
C14 C23 H23A 109.6 . . ?
C14 C23 H23B 109.6 . . ?
H23A C23 H23B 108.1 . . ?
S1 C24 H24 108.1 . . ?
O1 C24 S1 115.4(4) . . ?
O1 C24 H24 108.1 . . ?
O1 C24 C28 109.4(5) . . ?
C28 C24 S1 107.6(4) . . ?
C28 C24 H24 108.1 . . ?
O4 C26 H26 110.9 . . ?
O4 C26 C27 105.9(5) . . ?
O4 C26 C25 107.7(6) . . ?
C27 C26 H26 110.9 . . ?
C27 C26 C25 110.4(5) . . ?
C25 C26 H26 110.9 . . ?
O6 C27 C26 107.5(5) . . ?
O6 C27 H27 109.5 . . ?
O6 C27 C28 109.4(5) . . ?
C26 C27 H27 109.5 . . ?
C26 C27 C28 111.4(5) . . ?
C28 C27 H27 109.5 . . ?
O8 C28 C24 107.9(5) . . ?
O8 C28 C27 107.6(5) . . ?
O8 C28 H28 110.2 . . ?
C24 C28 H28 110.2 . . ?
C27 C28 C24 110.8(5) . . ?
C27 C28 H28 110.2 . . ?
O8 C29 C30 112.3(7) . . ?
O9 C29 O8 123.0(7) . . ?
O9 C29 C30 124.4(7) . . ?
C14 C21 C20 110.2(5) . . ?
C14 C21 H21A 109.6 . . ?
C14 C21 H21B 109.6 . . ?
C20 C21 H21A 109.6 . . ?
C20 C21 H21B 109.6 . . ?
H21A C21 H21B 108.1 . . ?
H32A C32 H32B 109.5 . . ?
H32A C32 H32C 109.5 . . ?
H32B C32 H32C 109.5 . . ?
C31 C32 H32A 109.5 . . ?
C31 C32 H32B 109.5 . . ?
C31 C32 H32C 109.5 . . ?
O2 C33 H33A 110.4 . . ?
O2 C33 H33B 110.4 . . ?
O2 C33 C25 106.6(6) . . ?
H33A C33 H33B 108.6 . . ?
C25 C33 H33A 110.4 . . ?
C25 C33 H33B 110.4 . . ?
O3 C34 O2 121.2(8) . . ?
O3 C34 C35 126.7(8) . . ?
O2 C34 C35 112.1(8) . . ?
C34 C35 H35A 109.5 . . ?
C34 C35 H35B 109.5 . . ?
C34 C35 H35C 109.5 . . ?
H35A C35 H35B 109.5 . . ?
H35A C35 H35C 109.5 . . ?
H35B C35 H35C 109.5 . . ?
O4 C36 C37 112.2(7) . . ?
O5 C36 O4 121.9(8) . . ?
O5 C36 C37 125.9(8) . . ?
C36 C37 H37A 109.5 . . ?
C36 C37 H37B 109.5 . . ?
C36 C37 H37C 109.5 . . ?
H37A C37 H37B 109.5 . . ?
H37A C37 H37C 109.5 . . ?
H37B C37 H37C 109.5 . . ?
O1 C25 C26 111.0(6) . . ?
O1 C25 C33 107.0(6) . . ?
O1 C25 H25 108.8 . . ?
C26 C25 H25 108.8 . . ?
C33 C25 C26 112.5(6) . . ?
C33 C25 H25 108.8 . . ?
N1 C1 Au1 126.6(4) . . ?
N1 C1 N2 105.5(5) . . ?
N2 C1 Au1 127.9(4) . . ?
N2 C2 H2 126.4 . . ?
C3 C2 N2 107.1(6) . . ?
C3 C2 H2 126.4 . . ?
N1 C3 H3 126.2 . . ?
C2 C3 N1 107.6(6) . . ?
C2 C3 H3 126.2 . . ?
N1 C4 C13 109.5(5) . . ?
N1 C4 C5 109.8(5) . . ?
N1 C4 C9 109.5(5) . . ?
C5 C4 C13 109.2(5) . . ?
C5 C4 C9 110.7(5) . . ?
C9 C4 C13 108.1(5) . . ?
C4 C5 H5A 109.7 . . ?
C4 C5 H5B 109.7 . . ?
C4 C5 C6 109.8(5) . . ?
H5A C5 H5B 108.2 . . ?
C6 C5 H5A 109.7 . . ?
C6 C5 H5B 109.7 . . ?
C12 C6 C5 109.3(5) . . ?
C12 C6 H6 109.6 . . ?
C12 C6 C7 109.9(5) . . ?
C5 C6 H6 109.6 . . ?
C5 C6 C7 108.9(5) . . ?
C7 C6 H6 109.6 . . ?
C6 C7 H7A 109.8 . . ?
C6 C7 H7B 109.8 . . ?
H7A C7 H7B 108.3 . . ?
C8 C7 C6 109.2(5) . . ?
C8 C7 H7A 109.8 . . ?
C8 C7 H7B 109.8 . . ?
C7 C8 H8 109.2 . . ?
C9 C8 C7 109.3(5) . . ?
C9 C8 H8 109.2 . . ?
C9 C8 C10 110.1(6) . . ?
C10 C8 C7 109.8(5) . . ?
C10 C8 H8 109.2 . . ?
C4 C9 H9A 109.8 . . ?
C4 C9 H9B 109.8 . . ?
C8 C9 C4 109.4(5) . . ?
C8 C9 H9A 109.8 . . ?
C8 C9 H9B 109.8 . . ?
H9A C9 H9B 108.2 . . ?
C29 C30 H30A 109.5 . . ?
C29 C30 H30B 109.5 . . ?
C29 C30 H30C 109.5 . . ?
H30A C30 H30B 109.5 . . ?
H30A C30 H30C 109.5 . . ?
H30B C30 H30C 109.5 . . ?
C11 C10 H10A 112(4) . . ?
C11 C10 H10B 107(4) . . ?
C8 C10 C11 109.4(5) . . ?
C8 C10 H10A 109(4) . . ?
C8 C10 H10B 114(4) . . ?
H10A C10 H10B 106(6) . . ?
O6 C31 C32 110.4(6) . . ?
O7 C31 O6 123.4(7) . . ?
O7 C31 C32 126.2(7) . . ?
C16 C17 H17A 109.7 . . ?
C16 C17 H17B 109.7 . . ?
C18 C17 C16 110.0(5) . . ?
C18 C17 H17A 109.7 . . ?
C18 C17 H17B 109.7 . . ?
H17A C17 H17B 108.2 . . ?
C38 Au2 S2 175.65(17) . . ?
C61 S2 Au2 105.6(2) . . ?
C61 O10 C62 113.9(5) . . ?
C70 O13 C63 117.4(5) . . ?
C66 O15 C65 115.5(5) . . ?
C68 O17 C64 117.2(5) . . ?
C73 O11 C72 113.1(5) . . ?
C38 N4 C40 108.3(5) . . ?
C38 N4 C41 126.0(4) . . ?
C40 N4 C41 125.7(5) . . ?
C38 N3 C39 110.0(5) . . ?
C38 N3 C51 125.4(5) . . ?
C39 N3 C51 124.6(5) . . ?
N4 C38 Au2 127.1(4) . . ?
N3 C38 Au2 126.5(4) . . ?
N3 C38 N4 106.4(5) . . ?
O10 C62 H62 109.9 . . ?
O10 C62 C72 107.3(6) . . ?
O10 C62 C63 108.9(6) . . ?
C72 C62 H62 109.9 . . ?
C63 C62 H62 109.9 . . ?
C63 C62 C72 110.9(6) . . ?
H46A C46 H46B 108.1 . . ?
C41 C46 H46A 109.6 . . ?
C41 C46 H46B 109.6 . . ?
C45 C46 H46A 109.6 . . ?
C45 C46 H46B 109.6 . . ?
C45 C46 C41 110.3(5) . . ?
O14 C70 O13 123.3(7) . . ?
O14 C70 C71 126.7(7) . . ?
O13 C70 C71 110.0(7) . . ?
H42A C42 H42B 108.2 . . ?
C41 C42 H42A 109.8 . . ?
C41 C42 H42B 109.8 . . ?
C43 C42 H42A 109.8 . . ?
C43 C42 H42B 109.8 . . ?
C43 C42 C41 109.6(5) . . ?
O16 C66 O15 123.8(6) . . ?
O16 C66 C67 125.2(7) . . ?
O15 C66 C67 111.0(6) . . ?
N4 C40 H40 126.3 . . ?
C39 C40 N4 107.5(5) . . ?
C39 C40 H40 126.3 . . ?
H44A C44 H44B 108.3 . . ?
C43 C44 H44A 109.8 . . ?
C43 C44 H44B 109.8 . . ?
C43 C44 C45 109.3(5) . . ?
C45 C44 H44A 109.8 . . ?
C45 C44 H44B 109.8 . . ?
H50A C50 H50B 108.3 . . ?
C48 C50 H50A 109.9 . . ?
C48 C50 H50B 109.9 . . ?
C45 C50 H50A 109.9 . . ?
C45 C50 H50B 109.9 . . ?
C45 C50 C48 108.7(5) . . ?
C50 C48 H48 109.5 . . ?
C47 C48 C50 108.7(5) . . ?
C47 C48 H48 109.5 . . ?
C49 C48 C50 110.0(5) . . ?
C49 C48 H48 109.5 . . ?
C49 C48 C47 109.7(5) . . ?
H54A C54 H54B 108.3 . . ?
C53 C54 H54A 109.9 . . ?
C53 C54 H54B 109.9 . . ?
C53 C54 C55 109.0(5) . . ?
C55 C54 H54A 109.9 . . ?
C55 C54 H54B 109.9 . . ?
C60 C58 H58 109.4 . . ?
C57 C58 H58 109.4 . . ?
C57 C58 C60 109.5(5) . . ?
C59 C58 H58 109.4 . . ?
C59 C58 C60 110.0(5) . . ?
C59 C58 C57 109.3(5) . . ?
H56A C56 H56B 108.2 . . ?
C51 C56 H56A 109.8 . . ?
C51 C56 H56B 109.8 . . ?
C55 C56 H56A 109.8 . . ?
C55 C56 H56B 109.8 . . ?
C55 C56 C51 109.5(5) . . ?
H52A C52 H52B 108.2 . . ?
C51 C52 H52A 109.7 . . ?
C51 C52 H52B 109.7 . . ?
C51 C52 C53 110.0(5) . . ?
C53 C52 H52A 109.7 . . ?
C53 C52 H52B 109.7 . . ?
C58 C60 H60A 109.8 . . ?
C58 C60 H60B 109.8 . . ?
H60A C60 H60B 108.2 . . ?
C51 C60 C58 109.5(5) . . ?
C51 C60 H60A 109.8 . . ?
C51 C60 H60B 109.8 . . ?
O17 C64 H64 109.6 . . ?
O17 C64 C63 107.4(5) . . ?
O17 C64 C65 109.2(5) . . ?
C63 C64 H64 109.6 . . ?
C63 C64 C65 111.5(5) . . ?
C65 C64 H64 109.6 . . ?
O18 C68 O17 123.2(6) . . ?
O18 C68 C69 126.2(7) . . ?
O17 C68 C69 110.5(6) . . ?
O11 C72 C62 108.6(6) . . ?
O11 C72 H72A 110.0 . . ?
O11 C72 H72B 110.0 . . ?
C62 C72 H72A 110.0 . . ?
C62 C72 H72B 110.0 . . ?
H72A C72 H72B 108.4 . . ?
H74A C74 H74B 109.5 . . ?
H74A C74 H74C 109.5 . . ?
H74B C74 H74C 109.5 . . ?
C73 C74 H74A 109.5 . . ?
C73 C74 H74B 109.5 . . ?
C73 C74 H74C 109.5 . . ?
N3 C39 H39 126.1 . . ?
C40 C39 N3 107.8(5) . . ?
C40 C39 H39 126.1 . . ?
N4 C41 C46 109.9(5) . . ?
N4 C41 C42 110.6(5) . . ?
N4 C41 C47 110.1(5) . . ?
C46 C41 C42 109.6(5) . . ?
C47 C41 C46 107.9(5) . . ?
C47 C41 C42 108.6(5) . . ?
C42 C43 H43 109.1 . . ?
C44 C43 C42 109.9(5) . . ?
C44 C43 H43 109.1 . . ?
C44 C43 C49 110.1(5) . . ?
C49 C43 C42 109.4(5) . . ?
C49 C43 H43 109.1 . . ?
C46 C45 C44 109.2(5) . . ?
C46 C45 H45 109.3 . . ?
C44 C45 H45 109.3 . . ?
C50 C45 C46 110.0(5) . . ?
C50 C45 C44 109.8(5) . . ?
C50 C45 H45 109.3 . . ?
C48 C47 H47A 109.5 . . ?
C48 C47 H47B 109.5 . . ?
C41 C47 C48 110.6(5) . . ?
C41 C47 H47A 109.5 . . ?
C41 C47 H47B 109.5 . . ?
H47A C47 H47B 108.1 . . ?
C48 C49 C43 109.1(5) . . ?
C48 C49 H49A 109.9 . . ?
C48 C49 H49B 109.9 . . ?
C43 C49 H49A 109.9 . . ?
C43 C49 H49B 109.9 . . ?
H49A C49 H49B 108.3 . . ?
N3 C51 C56 109.4(5) . . ?
N3 C51 C52 109.8(5) . . ?
N3 C51 C60 110.1(5) . . ?
C52 C51 C56 110.7(5) . . ?
C52 C51 C60 109.0(5) . . ?
C60 C51 C56 107.9(5) . . ?
C54 C53 H53 109.3 . . ?
C52 C53 C54 109.8(5) . . ?
C52 C53 H53 109.3 . . ?
C59 C53 C54 109.4(5) . . ?
C59 C53 C52 109.8(6) . . ?
C59 C53 H53 109.3 . . ?
C54 C55 H55 109.2 . . ?
C56 C55 C54 109.5(5) . . ?
C56 C55 H55 109.2 . . ?
C57 C55 C54 110.1(5) . . ?
C57 C55 C56 109.5(5) . . ?
C57 C55 H55 109.2 . . ?
C58 C57 H57A 109.9 . . ?
C58 C57 H57B 109.9 . . ?
C55 C57 C58 108.8(5) . . ?
C55 C57 H57A 109.9 . . ?
C55 C57 H57B 109.9 . . ?
H57A C57 H57B 108.3 . . ?
C58 C59 H59A 109.8 . . ?
C58 C59 H59B 109.8 . . ?
C53 C59 C58 109.2(5) . . ?
C53 C59 H59A 109.8 . . ?
C53 C59 H59B 109.8 . . ?
H59A C59 H59B 108.3 . . ?
S2 C61 H61 107.5 . . ?
O10 C61 S2 115.4(5) . . ?
O10 C61 H61 107.5 . . ?
O10 C61 C65 111.4(5) . . ?
C65 C61 S2 107.3(4) . . ?
C65 C61 H61 107.5 . . ?
O13 C63 C62 106.3(5) . . ?
O13 C63 C64 108.8(6) . . ?
O13 C63 H63 110.2 . . ?
C62 C63 H63 110.2 . . ?
C64 C63 C62 111.1(6) . . ?
C64 C63 H63 110.2 . . ?
O15 C65 C64 109.4(5) . . ?
O15 C65 C61 108.0(5) . . ?
O15 C65 H65 109.7 . . ?
C64 C65 C61 110.2(5) . . ?
C64 C65 H65 109.7 . . ?
C61 C65 H65 109.7 . . ?
C66 C67 H67A 109.5 . . ?
C66 C67 H67B 109.5 . . ?
C66 C67 H67C 109.5 . . ?
H67A C67 H67B 109.5 . . ?
H67A C67 H67C 109.5 . . ?
H67B C67 H67C 109.5 . . ?
C68 C69 H69A 109.5 . . ?
C68 C69 H69B 109.5 . . ?
C68 C69 H69C 109.5 . . ?
H69A C69 H69B 109.5 . . ?
H69A C69 H69C 109.5 . . ?
H69B C69 H69C 109.5 . . ?
C70 C71 H71A 109.5 . . ?
C70 C71 H71B 109.5 . . ?
C70 C71 H71C 109.5 . . ?
H71A C71 H71B 109.5 . . ?
H71A C71 H71C 109.5 . . ?
H71B C71 H71C 109.5 . . ?
O12 C73 O11 124.4(6) . . ?
O12 C73 C74 124.7(7) . . ?
O11 C73 C74 110.9(7) . . ?
C78 O19 C75 106.9(10) . . ?
O19 C75 H75A 111.3 . . ?
O19 C75 H75B 111.3 . . ?
O19 C75 C76 102.5(10) . . ?
H75A C75 H75B 109.2 . . ?
C76 C75 H75A 111.3 . . ?
C76 C75 H75B 111.3 . . ?
H77A C77 H77B 109.7 . . ?
C76 C77 H77A 112.1 . . ?
C76 C77 H77B 112.1 . . ?
C78 C77 H77A 112.1 . . ?
C78 C77 H77B 112.1 . . ?
C78 C77 C76 98.4(11) . . ?
C75 C76 H76A 110.1 . . ?
C75 C76 H76B 110.1 . . ?
C77 C76 C75 108.2(12) . . ?
C77 C76 H76A 110.1 . . ?
C77 C76 H76B 110.1 . . ?
H76A C76 H76B 108.4 . . ?
O19 C78 C77 115.1(11) . . ?
O19 C78 H78A 108.5 . . ?
O19 C78 H78B 108.5 . . ?
C77 C78 H78A 108.5 . . ?
C77 C78 H78B 108.5 . . ?
H78A C78 H78B 107.5 . . ?
C80A O79A C83A 108.0(14) . . ?
H82A C82A H82B 109.6 . . ?
C83A C82A H82A 111.9 . . ?
C83A C82A H82B 111.9 . . ?
C83A C82A C81A 99.4(10) . . ?
C81A C82A H82A 111.9 . . ?
C81A C82A H82B 111.9 . . ?
O79A C80A H80A 108.9 . . ?
O79A C80A H80B 108.9 . . ?
O79A C80A C81A 113.3(12) . . ?
H80A C80A H80B 107.7 . . ?
C81A C80A H80A 108.9 . . ?
C81A C80A H80B 108.9 . . ?
O79A C83A C82A 104.9(11) . . ?
O79A C83A H83A 110.8 . . ?
O79A C83A H83B 110.8 . . ?
C82A C83A H83A 110.8 . . ?
C82A C83A H83B 110.8 . . ?
H83A C83A H83B 108.9 . . ?
C82A C81A H81A 111.7 . . ?
C82A C81A H81B 111.7 . . ?
C80A C81A C82A 100.2(10) . . ?
C80A C81A H81A 111.7 . . ?
C80A C81A H81B 111.7 . . ?
H81A C81A H81B 109.5 . . ?
C80B O79B C83B 106(2) . . ?
O79B C83B H83C 110.1 . . ?
O79B C83B H83D 110.1 . . ?
O79B C83B C82B 107.9(19) . . ?
H83C C83B H83D 108.4 . . ?
C82B C83B H83C 110.1 . . ?
C82B C83B H83D 110.1 . . ?
H81C C81B H81D 109.9 . . ?
C80B C81B H81C 112.3 . . ?
C80B C81B H81D 112.3 . . ?
C80B C81B C82B 97.5(16) . . ?
C82B C81B H81C 112.3 . . ?
C82B C81B H81D 112.3 . . ?
O79B C80B C81B 116(2) . . ?
O79B C80B H80C 108.2 . . ?
O79B C80B H80D 108.2 . . ?
C81B C80B H80C 108.2 . . ?
C81B C80B H80D 108.2 . . ?
H80C C80B H80D 107.4 . . ?
C83B C82B C81B 95.8(18) . . ?
C83B C82B H82C 112.6 . . ?
C83B C82B H82D 112.6 . . ?
C81B C82B H82C 112.6 . . ?
C81B C82B H82D 112.6 . . ?
H82C C82B H82D 110.1 . . ?

loop_
_geom_bond_atom_site_label_1
_geom_bond_atom_site_label_2
_geom_bond_distance
_geom_bond_site_symmetry_2
_geom_bond_publ_flag
Au1 S1 2.2826(16) . ?
Au1 C1 2.024(6) . ?
S1 C24 1.829(6) . ?
O3 C34 1.217(11) . ?
O4 C26 1.453(8) . ?
O4 C36 1.339(9) . ?
O5 C36 1.199(9) . ?
O6 C27 1.446(7) . ?
O6 C31 1.327(8) . ?
O7 C31 1.205(8) . ?
O8 C28 1.450(7) . ?
O8 C29 1.337(9) . ?
O9 C29 1.228(10) . ?
O2 C33 1.428(8) . ?
O2 C34 1.319(9) . ?
O1 C24 1.421(7) . ?
O1 C25 1.425(10) . ?
N1 C1 1.357(7) . ?
N1 C3 1.390(8) . ?
N1 C4 1.512(8) . ?
N2 C14 1.492(7) . ?
N2 C1 1.367(7) . ?
N2 C2 1.396(8) . ?
C15 H15A 0.9900 . ?
C15 H15B 0.9900 . ?
C15 C16 1.539(9) . ?
C15 C14 1.535(9) . ?
C16 H16 1.0000 . ?
C16 C22 1.529(9) . ?
C16 C17 1.526(9) . ?
C11 H11 1.0000 . ?
C11 C12 1.527(9) . ?
C11 C13 1.540(8) . ?
C11 C10 1.537(9) . ?
C18 H18 1.0000 . ?
C18 C19 1.537(9) . ?
C18 C23 1.536(9) . ?
C18 C17 1.522(10) . ?
C19 H19A 0.9900 . ?
C19 H19B 0.9900 . ?
C19 C20 1.518(9) . ?
C14 C23 1.533(8) . ?
C14 C21 1.534(8) . ?
C20 H20 1.0000 . ?
C20 C22 1.538(10) . ?
C20 C21 1.553(8) . ?
C12 H12A 0.9900 . ?
C12 H12B 0.9900 . ?
C12 C6 1.530(8) . ?
C13 H13A 0.9900 . ?
C13 H13B 0.9900 . ?
C13 C4 1.536(8) . ?
C22 H22A 0.9900 . ?
C22 H22B 0.9900 . ?
C23 H23A 0.9900 . ?
C23 H23B 0.9900 . ?
C24 H24 1.0000 . ?
C24 C28 1.531(9) . ?
C26 H26 1.0000 . ?
C26 C27 1.506(9) . ?
C26 C25 1.525(11) . ?
C27 H27 1.0000 . ?
C27 C28 1.530(10) . ?
C28 H28 1.0000 . ?
C29 C30 1.493(11) . ?
C21 H21A 0.9900 . ?
C21 H21B 0.9900 . ?
C32 H32A 0.9800 . ?
C32 H32B 0.9800 . ?
C32 H32C 0.9800 . ?
C32 C31 1.495(10) . ?
C33 H33A 0.9900 . ?
C33 H33B 0.9900 . ?
C33 C25 1.513(10) . ?
C34 C35 1.460(14) . ?
C35 H35A 0.9800 . ?
C35 H35B 0.9800 . ?
C35 H35C 0.9800 . ?
C36 C37 1.472(12) . ?
C37 H37A 0.9800 . ?
C37 H37B 0.9800 . ?
C37 H37C 0.9800 . ?
C25 H25 1.0000 . ?
C2 H2 0.9500 . ?
C2 C3 1.337(9) . ?
C3 H3 0.9500 . ?
C4 C5 1.522(8) . ?
C4 C9 1.532(8) . ?
C5 H5A 0.9900 . ?
C5 H5B 0.9900 . ?
C5 C6 1.536(8) . ?
C6 H6 1.0000 . ?
C6 C7 1.545(8) . ?
C7 H7A 0.9900 . ?
C7 H7B 0.9900 . ?
C7 C8 1.531(9) . ?
C8 H8 1.0000 . ?
C8 C9 1.528(9) . ?
C8 C10 1.529(9) . ?
C9 H9A 0.9900 . ?
C9 H9B 0.9900 . ?
C30 H30A 0.9800 . ?
C30 H30B 0.9800 . ?
C30 H30C 0.9800 . ?
C10 H10A 0.928(14) . ?
C10 H10B 0.93(8) . ?
C17 H17A 0.9900 . ?
C17 H17B 0.9900 . ?
Au2 S2 2.2771(14) . ?
Au2 C38 2.021(5) . ?
S2 C61 1.813(6) . ?
O18 C68 1.202(9) . ?
O14 C70 1.198(9) . ?
O12 C73 1.197(9) . ?
O16 C66 1.197(9) . ?
O10 C62 1.426(9) . ?
O10 C61 1.417(8) . ?
O13 C70 1.359(8) . ?
O13 C63 1.444(8) . ?
O15 C66 1.371(8) . ?
O15 C65 1.450(7) . ?
O17 C64 1.432(7) . ?
O17 C68 1.352(9) . ?
O11 C72 1.436(8) . ?
O11 C73 1.345(9) . ?
N4 C38 1.371(7) . ?
N4 C40 1.405(8) . ?
N4 C41 1.479(8) . ?
N3 C38 1.355(8) . ?
N3 C39 1.377(8) . ?
N3 C51 1.506(8) . ?
C62 H62 1.0000 . ?
C62 C72 1.534(11) . ?
C62 C63 1.528(10) . ?
C46 H46A 0.9900 . ?
C46 H46B 0.9900 . ?
C46 C41 1.532(8) . ?
C46 C45 1.526(9) . ?
C70 C71 1.500(11) . ?
C42 H42A 0.9900 . ?
C42 H42B 0.9900 . ?
C42 C41 1.534(8) . ?
C42 C43 1.533(9) . ?
C66 C67 1.481(10) . ?
C40 H40 0.9500 . ?
C40 C39 1.340(10) . ?
C44 H44A 0.9900 . ?
C44 H44B 0.9900 . ?
C44 C43 1.516(8) . ?
C44 C45 1.534(9) . ?
C50 H50A 0.9900 . ?
C50 H50B 0.9900 . ?
C50 C48 1.541(9) . ?
C50 C45 1.525(9) . ?
C48 H48 1.0000 . ?
C48 C47 1.538(9) . ?
C48 C49 1.518(9) . ?
C54 H54A 0.9900 . ?
C54 H54B 0.9900 . ?
C54 C53 1.531(9) . ?
C54 C55 1.533(8) . ?
C58 H58 1.0000 . ?
C58 C60 1.540(9) . ?
C58 C57 1.532(8) . ?
C58 C59 1.530(9) . ?
C56 H56A 0.9900 . ?
C56 H56B 0.9900 . ?
C56 C51 1.539(8) . ?
C56 C55 1.530(8) . ?
C52 H52A 0.9900 . ?
C52 H52B 0.9900 . ?
C52 C51 1.514(8) . ?
C52 C53 1.529(10) . ?
C60 H60A 0.9900 . ?
C60 H60B 0.9900 . ?
C60 C51 1.532(8) . ?
C64 H64 1.0000 . ?
C64 C63 1.494(10) . ?
C64 C65 1.528(9) . ?
C68 C69 1.493(10) . ?
C72 H72A 0.9900 . ?
C72 H72B 0.9900 . ?
C74 H74A 0.9800 . ?
C74 H74B 0.9800 . ?
C74 H74C 0.9800 . ?
C74 C73 1.514(10) . ?
C39 H39 0.9500 . ?
C41 C47 1.531(8) . ?
C43 H43 1.0000 . ?
C43 C49 1.531(9) . ?
C45 H45 1.0000 . ?
C47 H47A 0.9900 . ?
C47 H47B 0.9900 . ?
C49 H49A 0.9900 . ?
C49 H49B 0.9900 . ?
C53 H53 1.0000 . ?
C53 C59 1.521(9) . ?
C55 H55 1.0000 . ?
C55 C57 1.526(8) . ?
C57 H57A 0.9900 . ?
C57 H57B 0.9900 . ?
C59 H59A 0.9900 . ?
C59 H59B 0.9900 . ?
C61 H61 1.0000 . ?
C61 C65 1.539(9) . ?
C63 H63 1.0000 . ?
C65 H65 1.0000 . ?
C67 H67A 0.9800 . ?
C67 H67B 0.9800 . ?
C67 H67C 0.9800 . ?
C69 H69A 0.9800 . ?
C69 H69B 0.9800 . ?
C69 H69C 0.9800 . ?
C71 H71A 0.9800 . ?
C71 H71B 0.9800 . ?
C71 H71C 0.9800 . ?
O19 C75 1.407(15) . ?
O19 C78 1.345(15) . ?
C75 H75A 0.9900 . ?
C75 H75B 0.9900 . ?
C75 C76 1.476(18) . ?
C77 H77A 0.9900 . ?
C77 H77B 0.9900 . ?
C77 C76 1.429(16) . ?
C77 C78 1.404(17) . ?
C76 H76A 0.9900 . ?
C76 H76B 0.9900 . ?
C78 H78A 0.9900 . ?
C78 H78B 0.9900 . ?
O79A C80A 1.284(16) . ?
O79A C83A 1.493(19) . ?
C82A H82A 0.9900 . ?
C82A H82B 0.9900 . ?
C82A C83A 1.53(2) . ?
C82A C81A 1.580(15) . ?
C80A H80A 0.9900 . ?
C80A H80B 0.9900 . ?
C80A C81A 1.553(18) . ?
C83A H83A 0.9900 . ?
C83A H83B 0.9900 . ?
C81A H81A 0.9900 . ?
C81A H81B 0.9900 . ?
O79B C83B 1.49(2) . ?
O79B C80B 1.24(2) . ?
C83B H83C 0.9900 . ?
C83B H83D 0.9900 . ?
C83B C82B 1.50(3) . ?
C81B H81C 0.9900 . ?
C81B H81D 0.9900 . ?
C81B C80B 1.56(3) . ?
C81B C82B 1.67(3) . ?
C80B H80C 0.9900 . ?
C80B H80D 0.9900 . ?
C82B H82C 0.9900 . ?
C82B H82D 0.9900 . ?

loop_
_geom_torsion_atom_site_label_1
_geom_torsion_atom_site_label_2
_geom_torsion_atom_site_label_3
_geom_torsion_atom_site_label_4
_geom_torsion
_geom_torsion_site_symmetry_1
_geom_torsion_site_symmetry_2
_geom_torsion_site_symmetry_3
_geom_torsion_site_symmetry_4
_geom_torsion_publ_flag
Au1 S1 C24 O1 64.2(5) . . . . ?
Au1 S1 C24 C28 -173.3(4) . . . . ?
S1 C24 C28 O8 170.9(4) . . . . ?
S1 C24 C28 C27 -71.6(5) . . . . ?
O4 C26 C27 O6 -72.9(6) . . . . ?
O4 C26 C27 C28 167.3(5) . . . . ?
O4 C26 C25 O1 -169.3(5) . . . . ?
O4 C26 C25 C33 70.8(7) . . . . ?
O6 C27 C28 O8 -52.8(6) . . . . ?
O6 C27 C28 C24 -170.5(5) . . . . ?
O2 C33 C25 O1 -56.4(7) . . . . ?
O2 C33 C25 C26 65.7(8) . . . . ?
O1 C24 C28 O8 -62.9(6) . . . . ?
O1 C24 C28 C27 54.6(6) . . . . ?
N1 C4 C5 C6 -179.7(4) . . . . ?
N1 C4 C9 C8 -179.9(5) . . . . ?
N2 C14 C23 C18 179.4(5) . . . . ?
N2 C14 C21 C20 -179.8(5) . . . . ?
N2 C2 C3 N1 -1.3(7) . . . . ?
C15 C16 C22 C20 -61.8(7) . . . . ?
C15 C16 C17 C18 60.6(7) . . . . ?
C15 C14 C23 C18 -57.9(6) . . . . ?
C15 C14 C21 C20 59.7(6) . . . . ?
C16 C15 C14 N2 -179.3(5) . . . . ?
C16 C15 C14 C23 57.9(6) . . . . ?
C16 C15 C14 C21 -60.0(6) . . . . ?
C11 C12 C6 C5 59.9(6) . . . . ?
C11 C12 C6 C7 -59.5(6) . . . . ?
C11 C13 C4 N1 -179.3(5) . . . . ?
C11 C13 C4 C5 -59.1(6) . . . . ?
C11 C13 C4 C9 61.5(6) . . . . ?
C18 C19 C20 C22 59.3(7) . . . . ?
C18 C19 C20 C21 -60.4(8) . . . . ?
C19 C18 C23 C14 -61.0(7) . . . . ?
C19 C18 C17 C16 59.1(6) . . . . ?
C19 C20 C22 C16 -59.0(7) . . . . ?
C19 C20 C21 C14 60.3(7) . . . . ?
C14 N2 C1 Au1 0.6(8) . . . . ?
C14 N2 C1 N1 178.9(5) . . . . ?
C14 N2 C2 C3 -178.1(5) . . . . ?
C14 C15 C16 C22 61.8(6) . . . . ?
C14 C15 C16 C17 -59.2(7) . . . . ?
C12 C11 C13 C4 58.5(6) . . . . ?
C12 C11 C10 C8 -60.3(6) . . . . ?
C12 C6 C7 C8 58.9(6) . . . . ?
C13 C11 C12 C6 -58.9(6) . . . . ?
C13 C11 C10 C8 59.3(7) . . . . ?
C13 C4 C5 C6 60.2(6) . . . . ?
C13 C4 C9 C8 -60.7(7) . . . . ?
C22 C16 C17 C18 -59.8(7) . . . . ?
C22 C20 C21 C14 -60.7(6) . . . . ?
C23 C18 C19 C20 60.8(7) . . . . ?
C23 C18 C17 C16 -60.0(7) . . . . ?
C23 C14 C21 C20 -59.3(6) . . . . ?
C24 O1 C25 C26 60.6(7) . . . . ?
C24 O1 C25 C33 -176.3(5) . . . . ?
C26 O4 C36 O5 0.9(12) . . . . ?
C26 O4 C36 C37 -179.5(7) . . . . ?
C26 C27 C28 O8 65.9(6) . . . . ?
C26 C27 C28 C24 -51.8(6) . . . . ?
C27 O6 C31 O7 -3.5(12) . . . . ?
C27 O6 C31 C32 175.7(7) . . . . ?
C27 C26 C25 O1 -54.1(7) . . . . ?
C27 C26 C25 C33 -174.0(6) . . . . ?
C28 O8 C29 O9 -2.8(13) . . . . ?
C28 O8 C29 C30 -177.3(7) . . . . ?
C29 O8 C28 C24 -133.7(7) . . . . ?
C29 O8 C28 C27 106.7(7) . . . . ?
C21 C14 C23 C18 60.1(7) . . . . ?
C21 C20 C22 C16 60.8(7) . . . . ?
C33 O2 C34 O3 1.3(13) . . . . ?
C33 O2 C34 C35 -176.0(8) . . . . ?
C34 O2 C33 C25 -172.8(7) . . . . ?
C36 O4 C26 C27 133.2(7) . . . . ?
C36 O4 C26 C25 -108.7(7) . . . . ?
C25 O1 C24 S1 61.2(7) . . . . ?
C25 O1 C24 C28 -60.3(7) . . . . ?
C25 C26 C27 O6 170.8(5) . . . . ?
C25 C26 C27 C28 51.0(7) . . . . ?
C1 N1 C3 C2 1.3(7) . . . . ?
C1 N1 C4 C13 178.3(5) . . . . ?
C1 N1 C4 C5 58.4(7) . . . . ?
C1 N1 C4 C9 -63.3(8) . . . . ?
C1 N2 C14 C15 -62.0(7) . . . . ?
C1 N2 C14 C23 60.3(7) . . . . ?
C1 N2 C14 C21 179.0(5) . . . . ?
C1 N2 C2 C3 0.9(7) . . . . ?
C2 N2 C14 C15 116.9(6) . . . . ?
C2 N2 C14 C23 -120.9(6) . . . . ?
C2 N2 C14 C21 -2.1(8) . . . . ?
C2 N2 C1 Au1 -178.4(4) . . . . ?
C2 N2 C1 N1 -0.1(6) . . . . ?
C3 N1 C1 Au1 177.6(4) . . . . ?
C3 N1 C1 N2 -0.7(6) . . . . ?
C3 N1 C4 C13 0.1(8) . . . . ?
C3 N1 C4 C5 -119.8(6) . . . . ?
C3 N1 C4 C9 118.4(6) . . . . ?
C4 N1 C1 Au1 -0.8(9) . . . . ?
C4 N1 C1 N2 -179.1(5) . . . . ?
C4 N1 C3 C2 179.8(6) . . . . ?
C4 C5 C6 C12 -60.8(6) . . . . ?
C4 C5 C6 C7 59.2(6) . . . . ?
C5 C4 C9 C8 58.9(7) . . . . ?
C5 C6 C7 C8 -60.8(6) . . . . ?
C6 C7 C8 C9 61.4(6) . . . . ?
C6 C7 C8 C10 -59.4(6) . . . . ?
C7 C8 C9 C4 -60.0(7) . . . . ?
C7 C8 C10 C11 60.4(7) . . . . ?
C9 C4 C5 C6 -58.7(6) . . . . ?
C9 C8 C10 C11 -59.9(7) . . . . ?
C10 C11 C12 C6 60.0(6) . . . . ?
C10 C11 C13 C4 -60.9(6) . . . . ?
C10 C8 C9 C4 60.7(7) . . . . ?
C31 O6 C27 C26 146.9(6) . . . . ?
C31 O6 C27 C28 -92.0(7) . . . . ?
C17 C16 C22 C20 58.7(7) . . . . ?
C17 C18 C19 C20 -58.7(7) . . . . ?
C17 C18 C23 C14 58.7(7) . . . . ?
Au2 S2 C61 O10 82.1(5) . . . . ?
Au2 S2 C61 C65 -153.1(4) . . . . ?
S2 C61 C65 O15 164.8(4) . . . . ?
S2 C61 C65 C64 -75.7(6) . . . . ?
O10 C62 C72 O11 88.5(7) . . . . ?
O10 C62 C63 O13 -175.6(5) . . . . ?
O10 C62 C63 C64 -57.4(8) . . . . ?
O10 C61 C65 O15 -68.0(6) . . . . ?
O10 C61 C65 C64 51.6(7) . . . . ?
O17 C64 C63 O13 -70.7(6) . . . . ?
O17 C64 C63 C62 172.6(6) . . . . ?
O17 C64 C65 O15 -49.2(7) . . . . ?
O17 C64 C65 C61 -167.9(5) . . . . ?
N4 C40 C39 N3 0.9(8) . . . . ?
N4 C41 C47 C48 179.9(5) . . . . ?
C38 N4 C40 C39 -0.8(7) . . . . ?
C38 N4 C41 C46 61.1(7) . . . . ?
C38 N4 C41 C42 -60.0(7) . . . . ?
C38 N4 C41 C47 179.9(5) . . . . ?
C38 N3 C39 C40 -0.7(8) . . . . ?
C38 N3 C51 C56 -59.6(8) . . . . ?
C38 N3 C51 C52 62.1(7) . . . . ?
C38 N3 C51 C60 -178.0(5) . . . . ?
C62 O10 C61 S2 63.1(6) . . . . ?
C62 O10 C61 C65 -59.6(7) . . . . ?
C46 C41 C47 C48 -60.1(6) . . . . ?
C70 O13 C63 C62 -122.2(6) . . . . ?
C70 O13 C63 C64 118.1(6) . . . . ?
C42 C41 C47 C48 58.7(6) . . . . ?
C42 C43 C49 C48 -61.0(7) . . . . ?
C66 O15 C65 C64 101.1(6) . . . . ?
C66 O15 C65 C61 -138.9(6) . . . . ?
C40 N4 C38 Au2 -178.6(4) . . . . ?
C40 N4 C38 N3 0.4(6) . . . . ?
C40 N4 C41 C46 -116.0(6) . . . . ?
C40 N4 C41 C42 122.8(6) . . . . ?
C40 N4 C41 C47 2.8(8) . . . . ?
C44 C43 C49 C48 59.9(7) . . . . ?
C50 C48 C47 C41 61.0(6) . . . . ?
C50 C48 C49 C43 -59.9(7) . . . . ?
C48 C50 C45 C46 60.4(7) . . . . ?
C48 C50 C45 C44 -59.8(7) . . . . ?
C54 C53 C59 C58 -61.1(7) . . . . ?
C54 C55 C57 C58 60.0(6) . . . . ?
C58 C60 C51 N3 -180.0(5) . . . . ?
C58 C60 C51 C56 60.8(6) . . . . ?
C58 C60 C51 C52 -59.5(6) . . . . ?
C56 C55 C57 C58 -60.5(6) . . . . ?
C52 C53 C59 C58 59.4(7) . . . . ?
C60 C58 C57 C55 60.0(6) . . . . ?
C60 C58 C59 C53 -58.8(6) . . . . ?
C64 O17 C68 O18 -5.2(10) . . . . ?
C64 O17 C68 C69 173.7(6) . . . . ?
C68 O17 C64 C63 146.1(6) . . . . ?
C68 O17 C64 C65 -92.9(7) . . . . ?
C72 O11 C73 O12 1.9(10) . . . . ?
C72 O11 C73 C74 -176.4(6) . . . . ?
C72 C62 C63 O13 66.5(7) . . . . ?
C72 C62 C63 C64 -175.3(6) . . . . ?
C39 N3 C38 Au2 179.2(4) . . . . ?
C39 N3 C38 N4 0.1(7) . . . . ?
C39 N3 C51 C56 119.6(6) . . . . ?
C39 N3 C51 C52 -118.7(6) . . . . ?
C39 N3 C51 C60 1.2(8) . . . . ?
C41 N4 C38 Au2 3.9(8) . . . . ?
C41 N4 C38 N3 -177.1(5) . . . . ?
C41 N4 C40 C39 176.7(6) . . . . ?
C41 C46 C45 C44 59.6(6) . . . . ?
C41 C46 C45 C50 -60.9(6) . . . . ?
C41 C42 C43 C44 -59.7(6) . . . . ?
C41 C42 C43 C49 61.3(6) . . . . ?
C43 C42 C41 N4 179.4(4) . . . . ?
C43 C42 C41 C46 58.1(6) . . . . ?
C43 C42 C41 C47 -59.6(6) . . . . ?
C43 C44 C45 C46 -60.6(6) . . . . ?
C43 C44 C45 C50 60.1(7) . . . . ?
C45 C46 C41 N4 179.6(5) . . . . ?
C45 C46 C41 C42 -58.6(6) . . . . ?
C45 C46 C41 C47 59.5(6) . . . . ?
C45 C44 C43 C42 60.8(6) . . . . ?
C45 C44 C43 C49 -59.8(7) . . . . ?
C45 C50 C48 C47 -59.9(7) . . . . ?
C45 C50 C48 C49 60.2(7) . . . . ?
C47 C48 C49 C43 59.6(7) . . . . ?
C49 C48 C47 C41 -59.3(7) . . . . ?
C51 N3 C38 Au2 -1.5(9) . . . . ?
C51 N3 C38 N4 179.4(5) . . . . ?
C51 N3 C39 C40 -180.0(6) . . . . ?
C51 C56 C55 C54 -59.1(6) . . . . ?
C51 C56 C55 C57 61.7(6) . . . . ?
C51 C52 C53 C54 59.3(7) . . . . ?
C51 C52 C53 C59 -61.0(6) . . . . ?
C53 C54 C55 C56 60.7(6) . . . . ?
C53 C54 C55 C57 -59.7(6) . . . . ?
C53 C52 C51 N3 -178.8(5) . . . . ?
C53 C52 C51 C56 -58.0(7) . . . . ?
C53 C52 C51 C60 60.6(6) . . . . ?
C55 C54 C53 C52 -60.6(7) . . . . ?
C55 C54 C53 C59 60.0(7) . . . . ?
C55 C56 C51 N3 179.1(5) . . . . ?
C55 C56 C51 C52 58.0(6) . . . . ?
C55 C56 C51 C60 -61.2(6) . . . . ?
C57 C58 C60 C51 -61.0(6) . . . . ?
C57 C58 C59 C53 61.4(7) . . . . ?
C59 C58 C60 C51 59.1(6) . . . . ?
C59 C58 C57 C55 -60.5(6) . . . . ?
C61 O10 C62 C72 -178.3(5) . . . . ?
C61 O10 C62 C63 61.5(7) . . . . ?
C63 O13 C70 O14 -3.4(10) . . . . ?
C63 O13 C70 C71 175.4(6) . . . . ?
C63 C62 C72 O11 -152.7(6) . . . . ?
C63 C64 C65 O15 69.3(6) . . . . ?
C63 C64 C65 C61 -49.4(7) . . . . ?
C65 O15 C66 O16 1.1(10) . . . . ?
C65 O15 C66 C67 179.1(6) . . . . ?
C65 C64 C63 O13 169.7(5) . . . . ?
C65 C64 C63 C62 53.0(7) . . . . ?
C73 O11 C72 C62 165.0(6) . . . . ?
O19 C75 C76 C77 -27.5(14) . . . . ?
C75 O19 C78 C77 5.7(19) . . . . ?
C76 C77 C78 O19 -22.0(18) . . . . ?
C78 O19 C75 C76 13.1(15) . . . . ?
C78 C77 C76 C75 29.2(15) . . . . ?
O79A C80A C81A C82A 14(2) . . . . ?
C80A O79A C83A C82A -31(2) . . . . ?
C83A O79A C80A C81A 9(2) . . . . ?
C83A C82A C81A C80A -30.5(16) . . . . ?
C81A C82A C83A O79A 37.4(18) . . . . ?
O79B C83B C82B C81B 40(3) . . . . ?
C83B O79B C80B C81B 9(4) . . . . ?
C80B O79B C83B C82B -34(4) . . . . ?
C80B C81B C82B C83B -31(3) . . . . ?
C82B C81B C80B O79B 15(4) . . . . ?

loop_
_exptl_oxdiff_crystal_face_indexfrac_h
_exptl_oxdiff_crystal_face_indexfrac_k
_exptl_oxdiff_crystal_face_indexfrac_l
_exptl_oxdiff_crystal_face_x
_exptl_oxdiff_crystal_face_y
_exptl_oxdiff_crystal_face_z
7.0721 -5.7323 -23.5342 -0.1429 -0.5936 0.7920
-0.0908 -1.9324 27.5387 -0.2075 0.0484 -0.9770
-11.2114 -6.2878 1.9113 0.9722 -0.2327 -0.0241
3.3399 11.7426 7.4573 -0.6269 0.7333 -0.2632
11.3893 6.9342 -9.9384 -0.9251 0.2218 0.3083
-2.6671 10.5814 -22.3631 0.1329 0.5585 0.8188
-0.4612 1.6031 -27.1561 0.2531 -0.0593 0.9656
2.5491 -10.4474 22.6133 -0.1301 -0.5471 -0.8269
-5.7651 -12.5186 3.3958 0.7213 -0.6837 -0.1108
-7.7427 7.5998 20.8537 0.1688 0.7025 -0.6913
